data_4122634
loop_
_publ_author_name
'Yao, Shu A.'
'Corcos, Amanda R.'
'Infante, Ivan'
'Hillard, Elizabeth A.'
'Cl\'erac, Rodolphe'
'Berry, John F.'

_publ_section_title
;
 An &quot;Intermediate Spin&quot; Nickel Hydride Complex Stemming from
 Delocalized Ni2(\m-H)2 Bonding.
;
_journal_issue 39
_journal_name_full 'Journal of the American Chemical Society'
_journal_page_first 13538
_journal_page_last 13541
_journal_paper_doi 10.1021/ja507342a
_journal_volume 136
_journal_year 2014
_chemical_formula_moiety (C17H29)2Ni2Br2
_chemical_formula_sum 'C34 H58 Br2 Ni2'
_chemical_formula_weight 744.04
_chemical_name_common Cp'2Ni2Br2
_chemical_name_systematic
; 
 ? 
;
_space_group_IT_number 2
_symmetry_cell_setting triclinic
_symmetry_space_group_name_Hall '-P 1'
_symmetry_space_group_name_H-M 'P -1'
_atom_sites_solution_hydrogens geom
_atom_sites_solution_primary direct
_atom_sites_solution_secondary difmap
_audit_creation_method SHELXL-97
_cell_angle_alpha 72.0740(10)
_cell_angle_beta 88.7760(10)
_cell_angle_gamma 84.7630(10)
_cell_formula_units_Z 5
_cell_length_a 12.5016(3)
_cell_length_b 18.0745(4)
_cell_length_c 20.0716(5)
_cell_measurement_reflns_used 133487
_cell_measurement_temperature 100(2)
_cell_measurement_theta_max 35.898
_cell_measurement_theta_min 0.905
_cell_volume 4297.09(18)
_computing_cell_refinement 'SAINT Ver. 7.24A (Bruker-AXS, 2007)'
_computing_data_collection 'APEX2 Ver. 2.1-4 (Bruker-AXS, 2009)'
_computing_data_reduction 'SAINT Ver. 7.24A'
_computing_structure_refinement 'SHELXL-97 (Sheldrick, 1997)'
_computing_structure_solution 'SHELXS-97 (Sheldrick, 1990)'
_diffrn_ambient_temperature 100(2)
_diffrn_measured_fraction_theta_full 0.999
_diffrn_measured_fraction_theta_max 0.911
_diffrn_measurement_device_type 'Bruker SMART APEX2 Area Detector'
_diffrn_measurement_method \w-scans
_diffrn_radiation_monochromator graphite
_diffrn_radiation_source 'fine-focus sealed tube'
_diffrn_radiation_type MoK\a
_diffrn_radiation_wavelength 0.71073
_diffrn_reflns_av_R_equivalents 0.1207
_diffrn_reflns_av_sigmaI/netI 0.1243
_diffrn_reflns_limit_h_max 20
_diffrn_reflns_limit_h_min -20
_diffrn_reflns_limit_k_max 28
_diffrn_reflns_limit_k_min -29
_diffrn_reflns_limit_l_max 32
_diffrn_reflns_limit_l_min -31
_diffrn_reflns_number 133487
_diffrn_reflns_theta_full 25.00
_diffrn_reflns_theta_max 35.55
_diffrn_reflns_theta_min 2.37
_exptl_absorpt_coefficient_mu 3.440
_exptl_absorpt_correction_T_max 0.7204
_exptl_absorpt_correction_T_min 0.4075
_exptl_absorpt_correction_type multi-scan
_exptl_crystal_colour red
_exptl_crystal_density_diffrn 1.438
_exptl_crystal_density_method 'not measured'
_exptl_crystal_description block
_exptl_crystal_F_000 1940
_exptl_crystal_size_max 0.32
_exptl_crystal_size_mid 0.13
_exptl_crystal_size_min 0.10
_refine_diff_density_max 1.121
_refine_diff_density_min -0.964
_refine_diff_density_rms 0.100
_refine_ls_extinction_method none
_refine_ls_goodness_of_fit_ref 0.772
_refine_ls_hydrogen_treatment mixed
_refine_ls_matrix_type full
_refine_ls_number_parameters 907
_refine_ls_number_reflns 35910
_refine_ls_number_restraints 1
_refine_ls_restrained_S_all 0.773
_refine_ls_R_factor_all 0.0804
_refine_ls_R_factor_gt 0.0350
_refine_ls_shift/su_max 0.004
_refine_ls_shift/su_mean 0.000
_refine_ls_structure_factor_coef Fsqd
_refine_ls_weighting_details 'calc w=1/[\s^2^(Fo^2^)+(0.0008P)^2^+0.0000P] where P=(Fo^2^+2Fc^2^)/3'
_refine_ls_weighting_scheme calc
_refine_ls_wR_factor_gt 0.0633
_refine_ls_wR_factor_ref 0.0689
_reflns_number_gt 20846
_reflns_number_total 35910
_reflns_threshold_expression >2sigma(I)
_cod_data_source_file ja507342a_si_001.cif
_cod_data_source_block berry207
_cod_depositor_comments
;
The following automatic conversions were performed:

'_symmetry_cell_setting' value 'Triclinic' changed to 'triclinic'
according to
/home/saulius/struct/COD-crude-data--automatic-downloads/rss-feeds/ACS/lib/dictionaries/cif_core.dic
dictionary named 'cif_core.dic' version 2.4.2 from 2011-04-26.

Automatic conversion script
Id: cif_fix_values 2281 2013-09-26 08:29:07Z andrius 

 Adding full bibliography for 4122633--4122634.cif.
;
_cod_original_sg_symbol_H-M P-1
_cod_database_code 4122634

loop_
_symmetry_equiv_pos_as_xyz
'x, y, z'
'-x, -y, -z'

loop_
_atom_site_label
_atom_site_type_symbol
_atom_site_fract_x
_atom_site_fract_y
_atom_site_fract_z
_atom_site_U_iso_or_equiv
_atom_site_adp_type
_atom_site_occupancy
_atom_site_symmetry_multiplicity
_atom_site_calc_flag
_atom_site_refinement_flags
_atom_site_disorder_assembly
_atom_site_disorder_group
Br1 Br 0.081062(14) 0.802105(10) -0.020360(10) 0.01710(4) Uani 1 1 d . . .
Br2 Br 0.281379(14) 0.718319(11) 0.097023(10) 0.01836(4) Uani 1 1 d . . .
Br3 Br 0.628418(15) 0.481786(12) 0.533174(11) 0.02393(5) Uani 1 1 d . . .
Br4 Br 0.940029(16) 0.012052(10) 0.614151(11) 0.02116(5) Uani 1 1 d . A .
Br5A Br 0.9248(4) 0.15625(14) 0.6908(2) 0.0115(3) Uiso 0.389(5) 1 d P A 1
Br5B Br 0.8982(4) 0.16531(12) 0.6757(2) 0.0117(3) Uiso 0.353(4) 1 d P A 2
Br5C Br 0.9511(6) 0.1466(2) 0.7046(3) 0.0218(7) Uiso 0.126(5) 1 d P A 3
Br5D Br 0.8714(4) 0.17236(14) 0.6594(3) 0.0158(7) Uiso 0.122(4) 1 d P A 4
Ni1 Ni 0.086164(17) 0.706189(12) 0.094507(13) 0.01217(5) Uani 1 1 d . . .
Ni2 Ni 0.275912(18) 0.781038(13) -0.027196(13) 0.01285(5) Uani 1 1 d . . .
Ni3 Ni 0.540703(18) 0.462559(13) 0.432468(13) 0.01443(5) Uani 1 1 d . . .
Ni5 Ni 0.844855(19) 0.034363(13) 0.715537(14) 0.01743(6) Uani 1 1 d . . .
Ni6 Ni 1.017350(19) 0.136495(13) 0.587791(14) 0.01759(6) Uani 1 1 d . . .
C1 C 0.36875(13) 0.86793(10) -0.09232(10) 0.0135(4) Uani 1 1 d . . .
H1 H 0.3727 0.9178 -0.0864 0.016 Uiso 1 1 calc R . .
C2 C 0.29154(14) 0.84928(10) -0.13363(10) 0.0139(4) Uani 1 1 d . . .
C3 C 0.31585(13) 0.76807(10) -0.12917(10) 0.0130(4) Uani 1 1 d . . .
C4 C 0.40716(14) 0.73778(9) -0.08478(10) 0.0129(4) Uani 1 1 d . . .
C5 C 0.43965(14) 0.80032(10) -0.06107(10) 0.0144(4) Uani 1 1 d . . .
C6 C -0.00685(13) 0.68977(9) 0.18795(10) 0.0115(3) Uani 1 1 d . . .
H6 H -0.0090 0.7254 0.2143 0.014 Uiso 1 1 calc R . .
C7 C -0.07968(13) 0.69391(9) 0.13239(10) 0.0125(4) Uani 1 1 d . . .
C8 C -0.04656(13) 0.63089(9) 0.10537(10) 0.0120(3) Uani 1 1 d . . .
C9 C 0.04658(13) 0.58836(9) 0.14494(10) 0.0116(3) Uani 1 1 d . . .
C10 C 0.06916(13) 0.62373(9) 0.19720(10) 0.0121(3) Uani 1 1 d . . .
C11 C 0.20317(14) 0.90483(10) -0.17546(10) 0.0167(4) Uani 1 1 d . . .
H11 H 0.1364 0.8769 -0.1679 0.020 Uiso 1 1 calc R . .
C12 C 0.22784(16) 0.92786(11) -0.25397(11) 0.0222(4) Uani 1 1 d . . .
H12A H 0.2942 0.9542 -0.2630 0.033 Uiso 1 1 calc R . .
H12B H 0.1684 0.9632 -0.2802 0.033 Uiso 1 1 calc R . .
H12C H 0.2367 0.8809 -0.2689 0.033 Uiso 1 1 calc R . .
C13 C 0.18014(15) 0.97758(10) -0.15204(11) 0.0213(4) Uani 1 1 d . . .
H13A H 0.1667 0.9619 -0.1015 0.032 Uiso 1 1 calc R . .
H13B H 0.1168 1.0089 -0.1771 0.032 Uiso 1 1 calc R . .
H13C H 0.2422 1.0086 -0.1625 0.032 Uiso 1 1 calc R . .
C14 C 0.25371(15) 0.72730(10) -0.16933(10) 0.0179(4) Uani 1 1 d . . .
H14 H 0.1934 0.7658 -0.1935 0.021 Uiso 1 1 calc R . .
C15 C 0.20170(16) 0.65523(11) -0.12391(12) 0.0245(5) Uani 1 1 d . . .
H15A H 0.2579 0.6142 -0.1014 0.037 Uiso 1 1 calc R . .
H15B H 0.1565 0.6362 -0.1534 0.037 Uiso 1 1 calc R . .
H15C H 0.1574 0.6692 -0.0880 0.037 Uiso 1 1 calc R . .
C16 C 0.32282(17) 0.70866(12) -0.22761(11) 0.0260(5) Uani 1 1 d . . .
H16A H 0.3530 0.7562 -0.2566 0.039 Uiso 1 1 calc R . .
H16B H 0.2781 0.6890 -0.2568 0.039 Uiso 1 1 calc R . .
H16C H 0.3813 0.6689 -0.2065 0.039 Uiso 1 1 calc R . .
C17 C 0.46344(14) 0.65645(10) -0.06981(11) 0.0175(4) Uani 1 1 d . . .
H17 H 0.4200 0.6279 -0.0935 0.021 Uiso 1 1 calc R . .
C18 C 0.57541(15) 0.65746(11) -0.10226(12) 0.0238(4) Uani 1 1 d . . .
H18A H 0.5711 0.6901 -0.1513 0.036 Uiso 1 1 calc R . .
H18B H 0.6030 0.6041 -0.0997 0.036 Uiso 1 1 calc R . .
H18C H 0.6238 0.6787 -0.0765 0.036 Uiso 1 1 calc R . .
C19 C 0.46835(16) 0.60912(10) 0.00764(11) 0.0222(4) Uani 1 1 d . . .
H19A H 0.5070 0.6364 0.0336 0.033 Uiso 1 1 calc R . .
H19B H 0.5060 0.5576 0.0132 0.033 Uiso 1 1 calc R . .
H19C H 0.3952 0.6030 0.0258 0.033 Uiso 1 1 calc R . .
C20 C 0.53953(14) 0.80228(10) -0.02007(11) 0.0175(4) Uani 1 1 d . . .
H20 H 0.5668 0.7473 0.0058 0.021 Uiso 1 1 calc R . .
C21 C 0.62611(15) 0.83935(11) -0.07172(11) 0.0226(4) Uani 1 1 d . . .
H21A H 0.6397 0.8103 -0.1055 0.034 Uiso 1 1 calc R . .
H21B H 0.6925 0.8377 -0.0460 0.034 Uiso 1 1 calc R . .
H21C H 0.6015 0.8937 -0.0967 0.034 Uiso 1 1 calc R . .
C22 C 0.51742(16) 0.84660(12) 0.03307(11) 0.0256(5) Uani 1 1 d . . .
H22A H 0.4877 0.9001 0.0089 0.038 Uiso 1 1 calc R . .
H22B H 0.5846 0.8480 0.0568 0.038 Uiso 1 1 calc R . .
H22C H 0.4658 0.8202 0.0677 0.038 Uiso 1 1 calc R . .
C23 C -0.17785(13) 0.75150(9) 0.11438(10) 0.0141(4) Uani 1 1 d . . .
H23 H -0.2083 0.7498 0.0693 0.017 Uiso 1 1 calc R . .
C24 C -0.26252(14) 0.72650(10) 0.17173(11) 0.0189(4) Uani 1 1 d . . .
H24A H -0.2835 0.6749 0.1737 0.028 Uiso 1 1 calc R . .
H24B H -0.3257 0.7645 0.1610 0.028 Uiso 1 1 calc R . .
H24C H -0.2323 0.7241 0.2171 0.028 Uiso 1 1 calc R . .
C25 C -0.15309(15) 0.83539(9) 0.10532(11) 0.0197(4) Uani 1 1 d . . .
H25A H -0.1224 0.8382 0.1489 0.030 Uiso 1 1 calc R . .
H25B H -0.2195 0.8701 0.0940 0.030 Uiso 1 1 calc R . .
H25C H -0.1015 0.8516 0.0673 0.030 Uiso 1 1 calc R . .
C26 C -0.10447(14) 0.60751(10) 0.05015(10) 0.0150(4) Uani 1 1 d . . .
H26 H -0.0622 0.5599 0.0451 0.018 Uiso 1 1 calc R . .
C27 C -0.21643(15) 0.58279(11) 0.07546(11) 0.0215(4) Uani 1 1 d . . .
H27A H -0.2103 0.5441 0.1221 0.032 Uiso 1 1 calc R . .
H27B H -0.2474 0.5599 0.0427 0.032 Uiso 1 1 calc R . .
H27C H -0.2630 0.6286 0.0777 0.032 Uiso 1 1 calc R . .
C28 C -0.11112(16) 0.66714(11) -0.02264(11) 0.0212(4) Uani 1 1 d . . .
H28A H -0.1465 0.7167 -0.0198 0.032 Uiso 1 1 calc R . .
H28B H -0.1526 0.6479 -0.0537 0.032 Uiso 1 1 calc R . .
H28C H -0.0385 0.6752 -0.0412 0.032 Uiso 1 1 calc R . .
C29 C 0.11226(14) 0.51671(9) 0.13703(11) 0.0166(4) Uani 1 1 d . . .
H29 H 0.1739 0.5057 0.1706 0.020 Uiso 1 1 calc R . .
C30 C 0.04877(16) 0.44424(10) 0.15919(12) 0.0248(5) Uani 1 1 d . . .
H30A H 0.0200 0.4374 0.2063 0.037 Uiso 1 1 calc R . .
H30B H 0.0964 0.3980 0.1592 0.037 Uiso 1 1 calc R . .
H30C H -0.0106 0.4510 0.1262 0.037 Uiso 1 1 calc R . .
C31 C 0.16119(15) 0.52869(10) 0.06460(11) 0.0214(4) Uani 1 1 d . . .
H31A H 0.1038 0.5359 0.0301 0.032 Uiso 1 1 calc R . .
H31B H 0.2098 0.4828 0.0650 0.032 Uiso 1 1 calc R . .
H31C H 0.2014 0.5750 0.0522 0.032 Uiso 1 1 calc R . .
C32 C 0.15324(14) 0.59541(10) 0.25399(10) 0.0147(4) Uani 1 1 d . . .
H32 H 0.2195 0.5753 0.2339 0.018 Uiso 1 1 calc R . .
C33 C 0.11396(16) 0.52794(10) 0.31382(11) 0.0219(4) Uani 1 1 d . . .
H33A H 0.0464 0.5456 0.3321 0.033 Uiso 1 1 calc R . .
H33B H 0.1681 0.5108 0.3513 0.033 Uiso 1 1 calc R . .
H33C H 0.1024 0.4843 0.2963 0.033 Uiso 1 1 calc R . .
C34 C 0.18272(15) 0.66018(10) 0.28285(11) 0.0203(4) Uani 1 1 d . . .
H34A H 0.2085 0.7030 0.2446 0.030 Uiso 1 1 calc R . .
H34B H 0.2393 0.6393 0.3184 0.030 Uiso 1 1 calc R . .
H34C H 0.1192 0.6797 0.3039 0.030 Uiso 1 1 calc R . .
C35 C 0.66384(14) 0.39496(9) 0.39421(10) 0.0140(4) Uani 1 1 d . . .
H35 H 0.7306 0.3750 0.4175 0.017 Uiso 1 1 calc R . .
C36 C 0.64423(14) 0.46783(9) 0.34220(10) 0.0130(4) Uani 1 1 d . . .
C37 C 0.53511(14) 0.47573(10) 0.32096(10) 0.0148(4) Uani 1 1 d . . .
C38 C 0.48727(14) 0.40566(10) 0.35983(10) 0.0144(4) Uani 1 1 d . . .
C39 C 0.56802(14) 0.35589(10) 0.40646(10) 0.0149(4) Uani 1 1 d . . .
C49 C 0.73010(14) 0.52324(10) 0.31156(11) 0.0171(4) Uani 1 1 d . . .
H49 H 0.6960 0.5679 0.2730 0.020 Uiso 1 1 calc R . .
C50 C 0.77605(18) 0.55650(12) 0.36409(13) 0.0312(5) Uani 1 1 d . . .
H50A H 0.7185 0.5858 0.3818 0.047 Uiso 1 1 calc R . .
H50B H 0.8307 0.5914 0.3414 0.047 Uiso 1 1 calc R . .
H50C H 0.8088 0.5138 0.4031 0.047 Uiso 1 1 calc R . .
C51 C 0.82003(16) 0.48269(11) 0.27978(12) 0.0267(5) Uani 1 1 d . . .
H51A H 0.8578 0.4405 0.3170 0.040 Uiso 1 1 calc R . .
H51B H 0.8706 0.5205 0.2560 0.040 Uiso 1 1 calc R . .
H51C H 0.7896 0.4610 0.2460 0.040 Uiso 1 1 calc R . .
C46 C 0.47871(15) 0.54341(11) 0.26526(11) 0.0208(4) Uani 1 1 d . . .
H46 H 0.4014 0.5331 0.2663 0.025 Uiso 1 1 calc R . .
C47 C 0.48164(16) 0.62323(10) 0.27684(12) 0.0247(5) Uani 1 1 d . . .
H47A H 0.4516 0.6211 0.3228 0.037 Uiso 1 1 calc R . .
H47B H 0.4391 0.6630 0.2403 0.037 Uiso 1 1 calc R . .
H47C H 0.5561 0.6366 0.2748 0.037 Uiso 1 1 calc R . .
C48 C 0.51978(18) 0.54660(12) 0.19200(11) 0.0302(5) Uani 1 1 d . . .
H48A H 0.5946 0.5594 0.1877 0.045 Uiso 1 1 calc R . .
H48B H 0.4756 0.5867 0.1567 0.045 Uiso 1 1 calc R . .
H48C H 0.5154 0.4957 0.1848 0.045 Uiso 1 1 calc R . .
C43 C 0.37245(14) 0.39298(11) 0.34749(11) 0.0199(4) Uani 1 1 d . . .
H43 H 0.3303 0.4449 0.3382 0.024 Uiso 1 1 calc R . .
C45 C 0.31642(16) 0.33666(12) 0.40726(13) 0.0291(5) Uani 1 1 d . . .
H45A H 0.3466 0.2831 0.4127 0.044 Uiso 1 1 calc R . .
H45B H 0.2394 0.3414 0.3969 0.044 Uiso 1 1 calc R . .
H45C H 0.3271 0.3491 0.4507 0.044 Uiso 1 1 calc R . .
C44 C 0.36434(18) 0.36958(13) 0.28070(13) 0.0346(6) Uani 1 1 d . . .
H44A H 0.3954 0.4084 0.2415 0.052 Uiso 1 1 calc R . .
H44B H 0.2887 0.3670 0.2705 0.052 Uiso 1 1 calc R . .
H44C H 0.4037 0.3184 0.2874 0.052 Uiso 1 1 calc R . .
C40 C 0.56159(15) 0.27462(10) 0.45753(11) 0.0194(4) Uani 1 1 d . . .
H40 H 0.4882 0.2720 0.4784 0.023 Uiso 1 1 calc R . .
C42 C 0.64273(18) 0.25497(12) 0.51670(12) 0.0308(5) Uani 1 1 d . . .
H42A H 0.7155 0.2539 0.4977 0.046 Uiso 1 1 calc R . .
H42B H 0.6316 0.2037 0.5498 0.046 Uiso 1 1 calc R . .
H42C H 0.6336 0.2946 0.5409 0.046 Uiso 1 1 calc R . .
C41 C 0.57673(17) 0.21382(10) 0.41808(13) 0.0273(5) Uani 1 1 d . . .
H41A H 0.5215 0.2253 0.3815 0.041 Uiso 1 1 calc R . .
H41B H 0.5704 0.1616 0.4510 0.041 Uiso 1 1 calc R . .
H41C H 0.6480 0.2158 0.3966 0.041 Uiso 1 1 calc R . .
C52 C 0.84018(14) -0.04986(10) 0.81695(10) 0.0151(4) Uani 1 1 d . A .
H52 H 0.9025 -0.0707 0.8451 0.018 Uiso 1 1 calc R . .
C53 C 0.77202(14) 0.01719(9) 0.81883(10) 0.0145(4) Uani 1 1 d . A .
C54 C 0.68804(14) 0.02876(10) 0.76816(10) 0.0149(4) Uani 1 1 d . A .
C55 C 0.70559(14) -0.03114(10) 0.73498(10) 0.0139(4) Uani 1 1 d . A .
C56 C 0.79984(14) -0.08042(9) 0.76606(10) 0.0125(4) Uani 1 1 d . A .
C57 C 1.10576(14) 0.14756(10) 0.49235(10) 0.0147(4) Uani 1 1 d . A .
H57 H 1.1025 0.1133 0.4649 0.018 Uiso 1 1 calc R . .
C61 C 1.18039(14) 0.13762(9) 0.54672(10) 0.0136(4) Uani 1 1 d . A .
C60 C 1.15814(14) 0.20180(9) 0.57465(10) 0.0138(4) Uani 1 1 d . A .
C59 C 1.06849(14) 0.25101(9) 0.53582(10) 0.0134(4) Uani 1 1 d . A .
C58 C 1.03588(14) 0.21662(9) 0.48458(10) 0.0138(4) Uani 1 1 d . A .
C71 C 0.84681(14) -0.15216(9) 0.74804(10) 0.0144(4) Uani 1 1 d . . .
H71 H 0.8449 -0.1397 0.6959 0.017 Uiso 1 1 calc R A .
C72 C 0.77910(15) -0.22095(10) 0.77948(12) 0.0220(4) Uani 1 1 d . A .
H72A H 0.7842 -0.2369 0.8307 0.033 Uiso 1 1 calc R . .
H72B H 0.8059 -0.2648 0.7629 0.033 Uiso 1 1 calc R . .
H72C H 0.7040 -0.2052 0.7649 0.033 Uiso 1 1 calc R . .
C73 C 0.96313(14) -0.17549(10) 0.77211(11) 0.0189(4) Uani 1 1 d . A .
H73A H 1.0068 -0.1322 0.7500 0.028 Uiso 1 1 calc R . .
H73B H 0.9903 -0.2215 0.7587 0.028 Uiso 1 1 calc R . .
H73C H 0.9672 -0.1878 0.8231 0.028 Uiso 1 1 calc R . .
C62 C 0.78641(15) 0.06081(11) 0.87119(11) 0.0203(4) Uani 1 1 d . . .
H62 H 0.7430 0.1124 0.8542 0.024 Uiso 1 1 calc R A .
C63 C 0.90254(17) 0.07666(14) 0.87779(15) 0.0429(7) Uani 1 1 d . A .
H63A H 0.9467 0.0270 0.8960 0.064 Uiso 1 1 calc R . .
H63B H 0.9067 0.1076 0.9099 0.064 Uiso 1 1 calc R . .
H63C H 0.9290 0.1056 0.8317 0.064 Uiso 1 1 calc R . .
C64 C 0.74431(18) 0.01738(12) 0.94250(12) 0.0299(5) Uani 1 1 d . A .
H64A H 0.6689 0.0086 0.9382 0.045 Uiso 1 1 calc R . .
H64B H 0.7500 0.0484 0.9744 0.045 Uiso 1 1 calc R . .
H64C H 0.7867 -0.0330 0.9610 0.045 Uiso 1 1 calc R . .
C65 C 0.59155(15) 0.08952(10) 0.75381(11) 0.0199(4) Uani 1 1 d . . .
H65 H 0.5503 0.0815 0.7148 0.024 Uiso 1 1 calc R A .
C67 C 0.61873(18) 0.17396(11) 0.72866(14) 0.0344(6) Uani 1 1 d . A .
H67A H 0.6557 0.1858 0.7662 0.052 Uiso 1 1 calc R . .
H67B H 0.5524 0.2086 0.7158 0.052 Uiso 1 1 calc R . .
H67C H 0.6656 0.1818 0.6877 0.052 Uiso 1 1 calc R . .
C66 C 0.51626(17) 0.07503(12) 0.81618(13) 0.0321(5) Uani 1 1 d . A .
H66A H 0.4954 0.0215 0.8287 0.048 Uiso 1 1 calc R . .
H66B H 0.4520 0.1119 0.8040 0.048 Uiso 1 1 calc R . .
H66C H 0.5529 0.0823 0.8561 0.048 Uiso 1 1 calc R . .
C68 C 0.63904(15) -0.04406(11) 0.67808(11) 0.0196(4) Uani 1 1 d . . .
H68 H 0.6788 -0.0877 0.6645 0.024 Uiso 1 1 calc R A .
C69 C 0.62597(17) 0.02484(12) 0.61145(12) 0.0285(5) Uani 1 1 d . A .
H69A H 0.5803 0.0675 0.6208 0.043 Uiso 1 1 calc R . .
H69B H 0.5926 0.0088 0.5750 0.043 Uiso 1 1 calc R . .
H69C H 0.6966 0.0426 0.5957 0.043 Uiso 1 1 calc R . .
C70 C 0.52966(16) -0.07287(12) 0.70626(13) 0.0311(5) Uani 1 1 d . A .
H70A H 0.5411 -0.1190 0.7475 0.047 Uiso 1 1 calc R . .
H70B H 0.4919 -0.0864 0.6699 0.047 Uiso 1 1 calc R . .
H70C H 0.4864 -0.0315 0.7192 0.047 Uiso 1 1 calc R . .
C74 C 0.95342(15) 0.24683(10) 0.42619(11) 0.0188(4) Uani 1 1 d . . .
H74 H 0.8961 0.2808 0.4409 0.023 Uiso 1 1 calc R A .
C76 C 1.00705(17) 0.29680(11) 0.36030(12) 0.0273(5) Uani 1 1 d . A .
H76A H 1.0327 0.3424 0.3695 0.041 Uiso 1 1 calc R . .
H76B H 0.9548 0.3142 0.3217 0.041 Uiso 1 1 calc R . .
H76C H 1.0679 0.2658 0.3476 0.041 Uiso 1 1 calc R . .
C75 C 0.90100(16) 0.18130(11) 0.41035(12) 0.0269(5) Uani 1 1 d . A .
H75A H 0.9553 0.1492 0.3930 0.040 Uiso 1 1 calc R . .
H75B H 0.8449 0.2037 0.3747 0.040 Uiso 1 1 calc R . .
H75C H 0.8691 0.1488 0.4532 0.040 Uiso 1 1 calc R . .
C77 C 1.02493(14) 0.32676(9) 0.54872(11) 0.0159(4) Uani 1 1 d . . .
H77 H 1.0356 0.3193 0.5997 0.019 Uiso 1 1 calc R A .
C79 C 0.90612(15) 0.35195(11) 0.53270(12) 0.0252(5) Uani 1 1 d . A .
H79A H 0.8947 0.3704 0.4819 0.038 Uiso 1 1 calc R . .
H79B H 0.8833 0.3942 0.5523 0.038 Uiso 1 1 calc R . .
H79C H 0.8640 0.3075 0.5536 0.038 Uiso 1 1 calc R . .
C78 C 1.09136(16) 0.39327(10) 0.50852(12) 0.0244(5) Uani 1 1 d . A .
H78A H 1.1672 0.3790 0.5217 0.037 Uiso 1 1 calc R . .
H78B H 1.0663 0.4408 0.5200 0.037 Uiso 1 1 calc R . .
H78C H 1.0830 0.4025 0.4581 0.037 Uiso 1 1 calc R . .
C80 C 1.21650(16) 0.21654(10) 0.63410(10) 0.0187(4) Uani 1 1 d . . .
H80 H 1.1767 0.2630 0.6432 0.022 Uiso 1 1 calc R A .
C81 C 1.33181(17) 0.23787(13) 0.61462(13) 0.0333(5) Uani 1 1 d . A .
H81A H 1.3752 0.1926 0.6083 0.050 Uiso 1 1 calc R . .
H81B H 1.3630 0.2533 0.6522 0.050 Uiso 1 1 calc R . .
H81C H 1.3307 0.2813 0.5709 0.050 Uiso 1 1 calc R . .
C82 C 1.2176(2) 0.15024(12) 0.70230(12) 0.0410(7) Uani 1 1 d . A .
H82A H 1.1436 0.1400 0.7168 0.062 Uiso 1 1 calc R . .
H82B H 1.2543 0.1647 0.7385 0.062 Uiso 1 1 calc R . .
H82C H 1.2556 0.1032 0.6957 0.062 Uiso 1 1 calc R . .
C83 C 1.27267(14) 0.07491(9) 0.56249(11) 0.0165(4) Uani 1 1 d . . .
H83 H 1.3017 0.0688 0.6101 0.020 Uiso 1 1 calc R A .
C85 C 1.36130(15) 0.10186(11) 0.50858(12) 0.0245(5) Uani 1 1 d . A .
H85A H 1.3332 0.1102 0.4614 0.037 Uiso 1 1 calc R . .
H85B H 1.4222 0.0618 0.5181 0.037 Uiso 1 1 calc R . .
H85C H 1.3851 0.1508 0.5119 0.037 Uiso 1 1 calc R . .
C84 C 1.24075(15) -0.00423(10) 0.56121(11) 0.0199(4) Uani 1 1 d . A .
H84A H 1.1821 -0.0202 0.5943 0.030 Uiso 1 1 calc R . .
H84B H 1.3027 -0.0432 0.5746 0.030 Uiso 1 1 calc R . .
H84C H 1.2169 -0.0001 0.5139 0.030 Uiso 1 1 calc R . .

loop_
_atom_site_aniso_label
_atom_site_aniso_U_11
_atom_site_aniso_U_22
_atom_site_aniso_U_33
_atom_site_aniso_U_23
_atom_site_aniso_U_13
_atom_site_aniso_U_12
Br1 0.01336(9) 0.01891(9) 0.01543(10) 0.00027(8) 0.00038(7) -0.00250(7)
Br2 0.01309(9) 0.02582(10) 0.01395(10) -0.00241(8) -0.00042(7) -0.00315(7)
Br3 0.01443(9) 0.03979(12) 0.02199(11) -0.01804(10) -0.00363(8) 0.00589(8)
Br4 0.02640(10) 0.01689(9) 0.02399(11) -0.01043(9) 0.01013(9) -0.00921(8)
Ni1 0.01216(11) 0.01105(10) 0.01269(12) -0.00244(10) 0.00114(9) -0.00246(8)
Ni2 0.01138(11) 0.01461(11) 0.01166(12) -0.00233(10) 0.00090(9) -0.00278(8)
Ni3 0.01302(11) 0.01712(11) 0.01356(13) -0.00588(10) -0.00009(9) 0.00066(9)
Ni5 0.02042(12) 0.01307(11) 0.02064(14) -0.00703(11) 0.00807(11) -0.00632(9)
Ni6 0.02089(13) 0.01233(11) 0.02051(14) -0.00591(11) 0.00807(11) -0.00525(9)
C1 0.0123(8) 0.0128(8) 0.0158(10) -0.0039(8) 0.0014(7) -0.0051(6)
C2 0.0113(8) 0.0168(8) 0.0112(9) -0.0002(8) 0.0004(7) -0.0033(7)
C3 0.0114(8) 0.0159(8) 0.0118(9) -0.0035(8) 0.0018(7) -0.0047(7)
C4 0.0134(8) 0.0134(8) 0.0122(9) -0.0044(7) 0.0026(7) -0.0019(6)
C5 0.0130(8) 0.0166(8) 0.0137(10) -0.0042(8) 0.0006(7) -0.0037(7)
C6 0.0125(8) 0.0087(7) 0.0121(9) -0.0014(7) -0.0001(7) -0.0010(6)
C7 0.0112(8) 0.0108(8) 0.0154(10) -0.0037(7) 0.0026(7) -0.0025(6)
C8 0.0123(8) 0.0113(8) 0.0127(9) -0.0031(7) 0.0018(7) -0.0041(6)
C9 0.0112(8) 0.0098(7) 0.0126(9) -0.0013(7) 0.0035(7) -0.0029(6)
C10 0.0113(8) 0.0121(8) 0.0110(9) -0.0006(7) -0.0002(7) -0.0014(6)
C11 0.0121(8) 0.0190(9) 0.0168(10) -0.0016(8) -0.0012(7) -0.0038(7)
C12 0.0236(10) 0.0225(10) 0.0172(11) -0.0009(9) -0.0001(9) -0.0035(8)
C13 0.0208(10) 0.0178(9) 0.0218(11) -0.0018(9) -0.0007(9) 0.0020(7)
C14 0.0184(9) 0.0195(9) 0.0174(10) -0.0071(8) -0.0015(8) -0.0051(7)
C15 0.0240(11) 0.0237(10) 0.0296(13) -0.0115(10) 0.0045(9) -0.0109(8)
C16 0.0321(12) 0.0320(11) 0.0194(11) -0.0142(10) 0.0017(9) -0.0092(9)
C17 0.0177(9) 0.0150(8) 0.0207(11) -0.0070(8) -0.0006(8) -0.0001(7)
C18 0.0223(10) 0.0234(10) 0.0250(12) -0.0079(9) 0.0030(9) 0.0032(8)
C19 0.0290(11) 0.0142(9) 0.0218(12) -0.0041(9) 0.0006(9) 0.0016(8)
C20 0.0152(9) 0.0178(9) 0.0195(11) -0.0055(8) -0.0050(8) -0.0010(7)
C21 0.0156(9) 0.0258(10) 0.0272(12) -0.0087(10) -0.0002(9) -0.0038(8)
C22 0.0219(10) 0.0357(12) 0.0233(12) -0.0140(10) -0.0035(9) -0.0063(9)
C23 0.0136(8) 0.0117(8) 0.0156(10) -0.0027(8) -0.0010(7) 0.0004(6)
C24 0.0171(9) 0.0147(8) 0.0220(11) -0.0025(8) 0.0026(8) 0.0014(7)
C25 0.0184(9) 0.0128(8) 0.0263(12) -0.0038(8) 0.0016(8) -0.0007(7)
C26 0.0148(9) 0.0138(8) 0.0179(10) -0.0072(8) -0.0004(8) -0.0014(7)
C27 0.0189(10) 0.0241(10) 0.0245(12) -0.0105(9) -0.0013(8) -0.0071(8)
C28 0.0245(10) 0.0241(10) 0.0175(11) -0.0089(9) -0.0015(8) -0.0058(8)
C29 0.0159(9) 0.0120(8) 0.0213(11) -0.0053(8) 0.0012(8) 0.0016(7)
C30 0.0293(11) 0.0117(8) 0.0323(13) -0.0053(9) 0.0067(10) -0.0023(8)
C31 0.0208(10) 0.0183(9) 0.0274(12) -0.0108(9) 0.0068(9) -0.0016(7)
C32 0.0139(8) 0.0168(8) 0.0135(10) -0.0053(8) 0.0000(7) 0.0013(7)
C33 0.0229(10) 0.0199(9) 0.0185(11) 0.0000(9) -0.0011(9) 0.0002(8)
C34 0.0228(10) 0.0227(9) 0.0148(10) -0.0049(9) -0.0053(8) -0.0007(8)
C35 0.0118(8) 0.0149(8) 0.0145(10) -0.0042(8) -0.0006(7) 0.0017(6)
C36 0.0119(8) 0.0144(8) 0.0122(9) -0.0040(7) 0.0019(7) 0.0001(6)
C37 0.0152(9) 0.0179(9) 0.0118(9) -0.0061(8) 0.0001(7) 0.0013(7)
C38 0.0125(8) 0.0177(9) 0.0158(10) -0.0090(8) -0.0004(7) -0.0014(7)
C39 0.0141(9) 0.0141(8) 0.0166(10) -0.0052(8) 0.0022(8) -0.0003(7)
C49 0.0157(9) 0.0136(8) 0.0188(10) -0.0004(8) 0.0014(8) -0.0018(7)
C50 0.0367(13) 0.0275(11) 0.0366(14) -0.0168(11) 0.0112(11) -0.0176(10)
C51 0.0203(10) 0.0284(11) 0.0344(14) -0.0126(10) 0.0105(10) -0.0090(8)
C46 0.0161(9) 0.0255(10) 0.0168(11) -0.0021(9) -0.0023(8) 0.0028(8)
C47 0.0233(10) 0.0162(9) 0.0280(13) 0.0010(9) -0.0011(9) 0.0047(8)
C48 0.0340(12) 0.0361(12) 0.0151(11) -0.0026(10) -0.0055(10) 0.0078(10)
C43 0.0132(9) 0.0231(9) 0.0264(12) -0.0124(9) -0.0021(8) 0.0005(7)
C45 0.0162(10) 0.0326(11) 0.0381(14) -0.0090(11) 0.0047(10) -0.0084(9)
C44 0.0270(12) 0.0472(14) 0.0380(15) -0.0239(12) -0.0058(11) -0.0072(10)
C40 0.0173(9) 0.0157(9) 0.0222(11) -0.0016(8) 0.0053(8) -0.0014(7)
C42 0.0341(12) 0.0237(10) 0.0257(13) 0.0062(10) -0.0025(10) -0.0044(9)
C41 0.0271(11) 0.0167(9) 0.0370(14) -0.0072(10) 0.0089(10) -0.0027(8)
C52 0.0125(8) 0.0176(9) 0.0149(10) -0.0043(8) -0.0008(7) -0.0019(7)
C53 0.0153(9) 0.0130(8) 0.0156(10) -0.0041(8) 0.0019(7) -0.0035(7)
C54 0.0138(9) 0.0140(8) 0.0164(10) -0.0038(8) 0.0034(7) -0.0032(7)
C55 0.0131(8) 0.0140(8) 0.0145(10) -0.0035(8) -0.0002(7) -0.0028(7)
C56 0.0134(8) 0.0093(7) 0.0137(9) -0.0013(7) 0.0011(7) -0.0029(6)
C57 0.0162(9) 0.0121(8) 0.0171(10) -0.0059(8) 0.0007(8) -0.0020(7)
C61 0.0148(8) 0.0093(8) 0.0159(10) -0.0025(7) 0.0017(7) -0.0020(6)
C60 0.0165(9) 0.0124(8) 0.0130(9) -0.0038(8) 0.0025(7) -0.0044(7)
C59 0.0137(8) 0.0094(7) 0.0157(10) -0.0017(7) 0.0041(7) -0.0029(6)
C58 0.0134(8) 0.0119(8) 0.0144(10) -0.0018(8) 0.0014(7) -0.0014(6)
C71 0.0151(9) 0.0122(8) 0.0165(10) -0.0052(8) 0.0015(7) -0.0026(7)
C72 0.0234(10) 0.0135(8) 0.0300(13) -0.0078(9) 0.0037(9) -0.0040(7)
C73 0.0169(9) 0.0175(9) 0.0229(11) -0.0080(9) -0.0026(8) 0.0023(7)
C62 0.0205(10) 0.0203(9) 0.0244(12) -0.0134(9) -0.0002(9) -0.0018(8)
C63 0.0264(12) 0.0634(16) 0.0623(19) -0.0506(16) 0.0057(12) -0.0155(11)
C64 0.0364(13) 0.0344(12) 0.0229(12) -0.0147(11) -0.0012(10) -0.0026(10)
C65 0.0204(10) 0.0178(9) 0.0213(11) -0.0071(9) -0.0033(8) 0.0043(7)
C67 0.0398(13) 0.0181(10) 0.0409(16) -0.0048(11) -0.0090(12) 0.0073(9)
C66 0.0225(11) 0.0391(12) 0.0335(14) -0.0136(11) 0.0025(10) 0.0116(9)
C68 0.0168(9) 0.0210(9) 0.0243(11) -0.0123(9) -0.0052(8) 0.0015(7)
C69 0.0293(12) 0.0332(11) 0.0248(13) -0.0142(10) -0.0101(10) 0.0095(9)
C70 0.0180(10) 0.0357(12) 0.0455(16) -0.0201(12) -0.0069(10) -0.0040(9)
C74 0.0173(9) 0.0189(9) 0.0220(11) -0.0102(9) -0.0036(8) 0.0033(7)
C76 0.0329(12) 0.0225(10) 0.0248(13) -0.0048(10) -0.0095(10) -0.0007(9)
C75 0.0224(10) 0.0261(10) 0.0363(14) -0.0152(10) -0.0094(10) -0.0008(8)
C77 0.0173(9) 0.0135(8) 0.0181(10) -0.0070(8) -0.0016(8) 0.0003(7)
C79 0.0183(10) 0.0214(10) 0.0399(14) -0.0161(10) 0.0002(9) 0.0018(8)
C78 0.0266(11) 0.0141(9) 0.0336(13) -0.0087(9) 0.0045(10) -0.0032(8)
C80 0.0271(10) 0.0126(8) 0.0165(10) -0.0053(8) -0.0040(8) 0.0010(7)
C81 0.0271(12) 0.0427(13) 0.0367(15) -0.0213(12) -0.0111(10) -0.0025(10)
C82 0.084(2) 0.0216(11) 0.0173(12) -0.0060(10) -0.0106(13) -0.0035(12)
C83 0.0185(9) 0.0141(8) 0.0161(10) -0.0039(8) -0.0034(8) 0.0008(7)
C85 0.0173(10) 0.0209(10) 0.0359(14) -0.0106(10) 0.0019(9) 0.0004(8)
C84 0.0228(10) 0.0147(9) 0.0212(11) -0.0052(8) -0.0008(8) 0.0021(7)

loop_
_atom_type_symbol
_atom_type_description
_atom_type_scat_dispersion_real
_atom_type_scat_dispersion_imag
_atom_type_scat_source
C C 0.0033 0.0016 'International Tables Vol C Tables 4.2.6.8 and 6.1.1.4'
H H 0.0000 0.0000 'International Tables Vol C Tables 4.2.6.8 and 6.1.1.4'
Br Br -0.2901 2.4595 'International Tables Vol C Tables 4.2.6.8 and 6.1.1.4'
Ni Ni 0.3393 1.1124 'International Tables Vol C Tables 4.2.6.8 and 6.1.1.4'

loop_
_geom_angle_atom_site_label_1
_geom_angle_atom_site_label_2
_geom_angle_atom_site_label_3
_geom_angle
_geom_angle_site_symmetry_1
_geom_angle_site_symmetry_3
Ni1 Br1 Ni2 89.667(10) . .
Ni2 Br2 Ni1 89.288(10) . .
Ni3 Br3 Ni3 90.799(10) 2_666 .
Ni6 Br4 Ni5 91.246(10) . .
Ni5 Br5A Ni6 91.85(4) . .
Ni5 Br5B Ni6 92.50(3) . .
Ni5 Br5C Ni6 88.62(11) . .
Ni5 Br5D Ni6 90.68(8) . .
C6 Ni1 C9 64.63(6) . .
C6 Ni1 C10 38.66(6) . .
C9 Ni1 C10 38.72(6) . .
C6 Ni1 C7 38.56(7) . .
C9 Ni1 C7 64.24(6) . .
C10 Ni1 C7 64.56(7) . .
C6 Ni1 C8 64.22(6) . .
C9 Ni1 C8 38.57(6) . .
C10 Ni1 C8 64.57(7) . .
C7 Ni1 C8 37.90(6) . .
C6 Ni1 Br1 135.28(5) . .
C9 Ni1 Br1 139.84(5) . .
C10 Ni1 Br1 172.82(5) . .
C7 Ni1 Br1 108.27(5) . .
C8 Ni1 Br1 110.26(5) . .
C6 Ni1 Br2 120.39(5) . .
C9 Ni1 Br2 112.27(5) . .
C10 Ni1 Br2 99.21(5) . .
C7 Ni1 Br2 158.91(5) . .
C8 Ni1 Br2 148.86(5) . .
Br1 Ni1 Br2 87.662(9) . .
C1 Ni2 C2 38.80(7) . .
C1 Ni2 C5 38.70(6) . .
C2 Ni2 C5 65.19(7) . .
C1 Ni2 C3 64.73(6) . .
C2 Ni2 C3 39.30(6) . .
C5 Ni2 C3 64.39(7) . .
C1 Ni2 C4 64.53(6) . .
C2 Ni2 C4 64.93(7) . .
C5 Ni2 C4 38.58(6) . .
C3 Ni2 C4 37.89(7) . .
C1 Ni2 Br2 130.99(5) . .
C2 Ni2 Br2 169.73(5) . .
C5 Ni2 Br2 107.30(5) . .
C3 Ni2 Br2 145.50(5) . .
C4 Ni2 Br2 114.15(5) . .
C1 Ni2 Br1 121.79(5) . .
C2 Ni2 Br1 97.24(5) . .
C5 Ni2 Br1 160.32(5) . .
C3 Ni2 Br1 108.24(5) . .
C4 Ni2 Br1 143.42(5) . .
Br2 Ni2 Br1 88.892(10) . .
C39 Ni3 C35 38.71(6) . .
C39 Ni3 C38 38.84(7) . .
C35 Ni3 C38 64.25(7) . .
C39 Ni3 C37 64.93(7) . .
C35 Ni3 C37 63.75(7) . .
C38 Ni3 C37 38.72(6) . .
C39 Ni3 C36 64.60(6) . .
C35 Ni3 C36 37.93(6) . .
C38 Ni3 C36 64.20(6) . .
C37 Ni3 C36 37.95(7) . .
C39 Ni3 Br3 127.23(5) . 2_666
C35 Ni3 Br3 165.41(5) . 2_666
C38 Ni3 Br3 102.04(5) . 2_666
C37 Ni3 Br3 109.26(5) . 2_666
C36 Ni3 Br3 142.55(5) . 2_666
C39 Ni3 Br3 122.01(5) . .
C35 Ni3 Br3 102.66(5) . .
C38 Ni3 Br3 160.54(5) . .
C37 Ni3 Br3 150.41(5) . .
C36 Ni3 Br3 115.18(5) . .
Br3 Ni3 Br3 89.201(10) 2_666 .
C56 Ni5 C52 38.93(7) . .
C56 Ni5 C55 39.19(7) . .
C52 Ni5 C55 65.02(7) . .
C56 Ni5 C53 64.89(6) . .
C52 Ni5 C53 38.46(6) . .
C55 Ni5 C53 64.51(7) . .
C56 Ni5 C54 64.79(6) . .
C52 Ni5 C54 64.23(7) . .
C55 Ni5 C54 38.42(6) . .
C53 Ni5 C54 38.09(7) . .
C56 Ni5 Br5B 171.53(11) . .
C52 Ni5 Br5B 132.72(13) . .
C55 Ni5 Br5B 142.48(13) . .
C53 Ni5 Br5B 107.50(6) . .
C54 Ni5 Br5B 111.94(8) . .
C56 Ni5 Br5A 162.81(14) . .
C52 Ni5 Br5A 124.48(12) . .
C55 Ni5 Br5A 150.64(11) . .
C53 Ni5 Br5A 104.55(6) . .
C54 Ni5 Br5A 116.10(7) . .
Br5B Ni5 Br5A 10.47(7) . .
C56 Ni5 Br5D 172.29(12) . .
C52 Ni5 Br5D 140.86(14) . .
C55 Ni5 Br5D 133.67(15) . .
C53 Ni5 Br5D 110.65(8) . .
C54 Ni5 Br5D 107.71(9) . .
Br5B Ni5 Br5D 10.69(9) . .
Br5A Ni5 Br5D 21.15(13) . .
C56 Ni5 Br4 99.65(5) . .
C52 Ni5 Br4 124.93(5) . .
C55 Ni5 Br4 108.43(5) . .
C53 Ni5 Br4 163.09(5) . .
C54 Ni5 Br4 143.26(5) . .
Br5B Ni5 Br4 87.41(3) . .
Br5A Ni5 Br4 88.66(2) . .
Br5D Ni5 Br4 85.47(5) . .
C56 Ni5 Br5C 153.64(19) . .
C52 Ni5 Br5C 116.66(17) . .
C55 Ni5 Br5C 157.21(13) . .
C53 Ni5 Br5C 101.92(8) . .
C54 Ni5 Br5C 119.78(9) . .
Br5B Ni5 Br5C 20.27(16) . .
Br5A Ni5 Br5C 9.80(11) . .
Br5D Ni5 Br5C 30.93(19) . .
Br4 Ni5 Br5C 89.33(5) . .
C58 Ni6 C57 38.65(6) . .
C58 Ni6 C59 38.95(7) . .
C57 Ni6 C59 64.50(6) . .
C58 Ni6 C60 65.09(7) . .
C57 Ni6 C60 64.10(7) . .
C59 Ni6 C60 38.90(7) . .
C58 Ni6 C61 64.74(7) . .
C57 Ni6 C61 37.92(7) . .
C59 Ni6 C61 64.84(6) . .
C60 Ni6 C61 38.59(6) . .
C58 Ni6 Br5B 123.67(11) . .
C57 Ni6 Br5B 162.27(10) . .
C59 Ni6 Br5B 100.44(5) . .
C60 Ni6 Br5B 110.77(9) . .
C61 Ni6 Br5B 146.09(13) . .
C58 Ni6 Br4 125.45(5) . .
C57 Ni6 Br4 105.10(4) . .
C59 Ni6 Br4 164.06(5) . .
C60 Ni6 Br4 149.59(5) . .
C61 Ni6 Br4 115.19(4) . .
Br5B Ni6 Br4 87.37(3) . .
C58 Ni6 Br5A 130.41(10) . .
C57 Ni6 Br5A 166.46(5) . .
C59 Ni6 Br5A 101.97(6) . .
C60 Ni6 Br5A 105.45(9) . .
C61 Ni6 Br5A 137.69(13) . .
Br5B Ni6 Br5A 10.31(7) . .
Br4 Ni6 Br5A 88.21(2) . .
C58 Ni6 Br5D 116.60(13) . .
C57 Ni6 Br5D 154.61(15) . .
C59 Ni6 Br5D 99.34(6) . .
C60 Ni6 Br5D 116.44(11) . .
C61 Ni6 Br5D 154.16(13) . .
Br5B Ni6 Br5D 10.64(9) . .
Br4 Ni6 Br5D 85.75(5) . .
Br5A Ni6 Br5D 20.93(13) . .
C58 Ni6 Br5C 136.05(12) . .
C57 Ni6 Br5C 164.47(11) . .
C59 Ni6 Br5C 103.33(7) . .
C60 Ni6 Br5C 100.39(12) . .
C61 Ni6 Br5C 129.46(18) . .
Br5B Ni6 Br5C 19.92(15) . .
Br4 Ni6 Br5C 88.77(5) . .
Br5A Ni6 Br5C 9.61(11) . .
Br5D Ni6 Br5C 30.53(19) . .
C2 C1 C5 109.30(15) . .
C2 C1 Ni2 70.61(9) . .
C5 C1 Ni2 72.17(10) . .
C2 C1 H1 125.3 . .
C5 C1 H1 125.3 . .
Ni2 C1 H1 123.5 . .
C1 C2 C3 107.21(16) . .
C1 C2 C11 125.69(16) . .
C3 C2 C11 127.09(16) . .
C1 C2 Ni2 70.59(10) . .
C3 C2 Ni2 72.05(10) . .
C11 C2 Ni2 123.83(12) . .
C4 C3 C2 108.48(15) . .
C4 C3 C14 128.44(15) . .
C2 C3 C14 123.02(16) . .
C4 C3 Ni2 72.42(10) . .
C2 C3 Ni2 68.65(10) . .
C14 C3 Ni2 126.67(12) . .
C3 C4 C5 107.39(14) . .
C3 C4 C17 125.58(15) . .
C5 C4 C17 126.91(16) . .
C3 C4 Ni2 69.69(10) . .
C5 C4 Ni2 69.15(9) . .
C17 C4 Ni2 129.53(12) . .
C1 C5 C4 107.61(16) . .
C1 C5 C20 122.84(15) . .
C4 C5 C20 128.92(16) . .
C1 C5 Ni2 69.13(9) . .
C4 C5 Ni2 72.27(9) . .
C20 C5 Ni2 130.86(13) . .
C10 C6 C7 109.10(15) . .
C10 C6 Ni1 71.37(10) . .
C7 C6 Ni1 72.92(10) . .
C10 C6 H6 125.5 . .
C7 C6 H6 125.5 . .
Ni1 C6 H6 121.9 . .
C8 C7 C6 107.56(15) . .
C8 C7 C23 129.30(17) . .
C6 C7 C23 122.87(15) . .
C8 C7 Ni1 71.29(9) . .
C6 C7 Ni1 68.51(9) . .
C23 C7 Ni1 129.97(11) . .
C7 C8 C9 107.51(15) . .
C7 C8 C26 126.70(16) . .
C9 C8 C26 125.53(15) . .
C7 C8 Ni1 70.81(9) . .
C9 C8 Ni1 68.84(9) . .
C26 C8 Ni1 130.11(12) . .
C10 C9 C8 108.58(14) . .
C10 C9 C29 122.91(16) . .
C8 C9 C29 128.49(16) . .
C10 C9 Ni1 70.76(9) . .
C8 C9 Ni1 72.59(9) . .
C29 C9 Ni1 123.58(11) . .
C6 C10 C9 107.18(16) . .
C6 C10 C32 125.47(16) . .
C9 C10 C32 127.28(15) . .
C6 C10 Ni1 69.98(10) . .
C9 C10 Ni1 70.51(10) . .
C32 C10 Ni1 126.90(11) . .
C2 C11 C13 112.66(16) . .
C2 C11 C12 110.98(15) . .
C13 C11 C12 110.49(15) . .
C2 C11 H11 107.5 . .
C13 C11 H11 107.5 . .
C12 C11 H11 107.5 . .
C11 C12 H12A 109.5 . .
C11 C12 H12B 109.5 . .
H12A C12 H12B 109.5 . .
C11 C12 H12C 109.5 . .
H12A C12 H12C 109.5 . .
H12B C12 H12C 109.5 . .
C11 C13 H13A 109.5 . .
C11 C13 H13B 109.5 . .
H13A C13 H13B 109.5 . .
C11 C13 H13C 109.5 . .
H13A C13 H13C 109.5 . .
H13B C13 H13C 109.5 . .
C3 C14 C15 114.94(16) . .
C3 C14 C16 111.08(15) . .
C15 C14 C16 111.47(15) . .
C3 C14 H14 106.2 . .
C15 C14 H14 106.2 . .
C16 C14 H14 106.2 . .
C14 C15 H15A 109.5 . .
C14 C15 H15B 109.5 . .
H15A C15 H15B 109.5 . .
C14 C15 H15C 109.5 . .
H15A C15 H15C 109.5 . .
H15B C15 H15C 109.5 . .
C14 C16 H16A 109.5 . .
C14 C16 H16B 109.5 . .
H16A C16 H16B 109.5 . .
C14 C16 H16C 109.5 . .
H16A C16 H16C 109.5 . .
H16B C16 H16C 109.5 . .
C4 C17 C19 114.16(16) . .
C4 C17 C18 112.08(14) . .
C19 C17 C18 110.70(16) . .
C4 C17 H17 106.4 . .
C19 C17 H17 106.4 . .
C18 C17 H17 106.4 . .
C17 C18 H18A 109.5 . .
C17 C18 H18B 109.5 . .
H18A C18 H18B 109.5 . .
C17 C18 H18C 109.5 . .
H18A C18 H18C 109.5 . .
H18B C18 H18C 109.5 . .
C17 C19 H19A 109.5 . .
C17 C19 H19B 109.5 . .
H19A C19 H19B 109.5 . .
C17 C19 H19C 109.5 . .
H19A C19 H19C 109.5 . .
H19B C19 H19C 109.5 . .
C5 C20 C22 112.56(15) . .
C5 C20 C21 108.82(16) . .
C22 C20 C21 110.27(15) . .
C5 C20 H20 108.4 . .
C22 C20 H20 108.4 . .
C21 C20 H20 108.4 . .
C20 C21 H21A 109.5 . .
C20 C21 H21B 109.5 . .
H21A C21 H21B 109.5 . .
C20 C21 H21C 109.5 . .
H21A C21 H21C 109.5 . .
H21B C21 H21C 109.5 . .
C20 C22 H22A 109.5 . .
C20 C22 H22B 109.5 . .
H22A C22 H22B 109.5 . .
C20 C22 H22C 109.5 . .
H22A C22 H22C 109.5 . .
H22B C22 H22C 109.5 . .
C7 C23 C25 112.93(14) . .
C7 C23 C24 109.13(15) . .
C25 C23 C24 110.06(15) . .
C7 C23 H23 108.2 . .
C25 C23 H23 108.2 . .
C24 C23 H23 108.2 . .
C23 C24 H24A 109.5 . .
C23 C24 H24B 109.5 . .
H24A C24 H24B 109.5 . .
C23 C24 H24C 109.5 . .
H24A C24 H24C 109.5 . .
H24B C24 H24C 109.5 . .
C23 C25 H25A 109.5 . .
C23 C25 H25B 109.5 . .
H25A C25 H25B 109.5 . .
C23 C25 H25C 109.5 . .
H25A C25 H25C 109.5 . .
H25B C25 H25C 109.5 . .
C8 C26 C28 115.66(14) . .
C8 C26 C27 110.92(15) . .
C28 C26 C27 110.75(16) . .
C8 C26 H26 106.3 . .
C28 C26 H26 106.3 . .
C27 C26 H26 106.3 . .
C26 C27 H27A 109.5 . .
C26 C27 H27B 109.5 . .
H27A C27 H27B 109.5 . .
C26 C27 H27C 109.5 . .
H27A C27 H27C 109.5 . .
H27B C27 H27C 109.5 . .
C26 C28 H28A 109.5 . .
C26 C28 H28B 109.5 . .
H28A C28 H28B 109.5 . .
C26 C28 H28C 109.5 . .
H28A C28 H28C 109.5 . .
H28B C28 H28C 109.5 . .
C9 C29 C31 113.90(15) . .
C9 C29 C30 111.82(14) . .
C31 C29 C30 111.48(16) . .
C9 C29 H29 106.3 . .
C31 C29 H29 106.3 . .
C30 C29 H29 106.3 . .
C29 C30 H30A 109.5 . .
C29 C30 H30B 109.5 . .
H30A C30 H30B 109.5 . .
C29 C30 H30C 109.5 . .
H30A C30 H30C 109.5 . .
H30B C30 H30C 109.5 . .
C29 C31 H31A 109.5 . .
C29 C31 H31B 109.5 . .
H31A C31 H31B 109.5 . .
C29 C31 H31C 109.5 . .
H31A C31 H31C 109.5 . .
H31B C31 H31C 109.5 . .
C10 C32 C34 112.60(14) . .
C10 C32 C33 109.79(14) . .
C34 C32 C33 109.59(16) . .
C10 C32 H32 108.3 . .
C34 C32 H32 108.3 . .
C33 C32 H32 108.3 . .
C32 C33 H33A 109.5 . .
C32 C33 H33B 109.5 . .
H33A C33 H33B 109.5 . .
C32 C33 H33C 109.5 . .
H33A C33 H33C 109.5 . .
H33B C33 H33C 109.5 . .
C32 C34 H34A 109.5 . .
C32 C34 H34B 109.5 . .
H34A C34 H34B 109.5 . .
C32 C34 H34C 109.5 . .
H34A C34 H34C 109.5 . .
H34B C34 H34C 109.5 . .
C36 C35 C39 109.46(16) . .
C36 C35 Ni3 72.34(10) . .
C39 C35 Ni3 70.31(10) . .
C36 C35 H35 125.3 . .
C39 C35 H35 125.3 . .
Ni3 C35 H35 123.7 . .
C35 C36 C37 107.86(14) . .
C35 C36 C49 124.34(16) . .
C37 C36 C49 127.61(16) . .
C35 C36 Ni3 69.74(10) . .
C37 C36 Ni3 70.71(10) . .
C49 C36 Ni3 128.87(12) . .
C36 C37 C38 108.08(15) . .
C36 C37 C46 126.73(16) . .
C38 C37 C46 125.14(16) . .
C36 C37 Ni3 71.34(11) . .
C38 C37 Ni3 70.41(10) . .
C46 C37 Ni3 125.95(13) . .
C39 C38 C37 107.48(15) . .
C39 C38 C43 130.52(16) . .
C37 C38 C43 121.98(16) . .
C39 C38 Ni3 69.52(10) . .
C37 C38 Ni3 70.87(10) . .
C43 C38 Ni3 126.08(13) . .
C35 C39 C38 107.09(15) . .
C35 C39 C40 123.40(16) . .
C38 C39 C40 129.42(15) . .
C35 C39 Ni3 70.98(10) . .
C38 C39 Ni3 71.64(10) . .
C40 C39 Ni3 125.13(13) . .
C50 C49 C51 109.90(17) . .
C50 C49 C36 113.27(16) . .
C51 C49 C36 110.41(14) . .
C50 C49 H49 107.7 . .
C51 C49 H49 107.7 . .
C36 C49 H49 107.7 . .
C49 C50 H50A 109.5 . .
C49 C50 H50B 109.5 . .
H50A C50 H50B 109.5 . .
C49 C50 H50C 109.5 . .
H50A C50 H50C 109.5 . .
H50B C50 H50C 109.5 . .
C49 C51 H51A 109.5 . .
C49 C51 H51B 109.5 . .
H51A C51 H51B 109.5 . .
C49 C51 H51C 109.5 . .
H51A C51 H51C 109.5 . .
H51B C51 H51C 109.5 . .
C37 C46 C48 111.35(16) . .
C37 C46 C47 114.97(17) . .
C48 C46 C47 110.39(16) . .
C37 C46 H46 106.5 . .
C48 C46 H46 106.5 . .
C47 C46 H46 106.5 . .
C46 C47 H47A 109.5 . .
C46 C47 H47B 109.5 . .
H47A C47 H47B 109.5 . .
C46 C47 H47C 109.5 . .
H47A C47 H47C 109.5 . .
H47B C47 H47C 109.5 . .
C46 C48 H48A 109.5 . .
C46 C48 H48B 109.5 . .
H48A C48 H48B 109.5 . .
C46 C48 H48C 109.5 . .
H48A C48 H48C 109.5 . .
H48B C48 H48C 109.5 . .
C38 C43 C45 117.20(17) . .
C38 C43 C44 110.21(16) . .
C45 C43 C44 109.80(16) . .
C38 C43 H43 106.3 . .
C45 C43 H43 106.3 . .
C44 C43 H43 106.3 . .
C43 C45 H45A 109.5 . .
C43 C45 H45B 109.5 . .
H45A C45 H45B 109.5 . .
C43 C45 H45C 109.5 . .
H45A C45 H45C 109.5 . .
H45B C45 H45C 109.5 . .
C43 C44 H44A 109.5 . .
C43 C44 H44B 109.5 . .
H44A C44 H44B 109.5 . .
C43 C44 H44C 109.5 . .
H44A C44 H44C 109.5 . .
H44B C44 H44C 109.5 . .
C42 C40 C39 112.92(15) . .
C42 C40 C41 109.95(16) . .
C39 C40 C41 109.71(16) . .
C42 C40 H40 108.0 . .
C39 C40 H40 108.0 . .
C41 C40 H40 108.0 . .
C40 C42 H42A 109.5 . .
C40 C42 H42B 109.5 . .
H42A C42 H42B 109.5 . .
C40 C42 H42C 109.5 . .
H42A C42 H42C 109.5 . .
H42B C42 H42C 109.5 . .
C40 C41 H41A 109.5 . .
C40 C41 H41B 109.5 . .
H41A C41 H41B 109.5 . .
C40 C41 H41C 109.5 . .
H41A C41 H41C 109.5 . .
H41B C41 H41C 109.5 . .
C56 C52 C53 108.99(16) . .
C56 C52 Ni5 70.31(10) . .
C53 C52 Ni5 72.79(11) . .
C56 C52 H52 125.5 . .
C53 C52 H52 125.5 . .
Ni5 C52 H52 123.0 . .
C52 C53 C54 107.60(16) . .
C52 C53 C62 123.12(17) . .
C54 C53 C62 129.09(16) . .
C52 C53 Ni5 68.75(11) . .
C54 C53 Ni5 71.41(11) . .
C62 C53 Ni5 128.96(12) . .
C53 C54 C55 107.97(15) . .
C53 C54 C65 127.54(16) . .
C55 C54 C65 124.36(17) . .
C53 C54 Ni5 70.51(10) . .
C55 C54 Ni5 69.04(10) . .
C65 C54 Ni5 129.06(13) . .
C54 C55 C56 107.90(16) . .
C54 C55 C68 128.21(16) . .
C56 C55 C68 123.88(16) . .
C54 C55 Ni5 72.55(9) . .
C56 C55 Ni5 69.48(9) . .
C68 C55 Ni5 124.11(13) . .
C52 C56 C55 107.53(15) . .
C52 C56 C71 126.41(16) . .
C55 C56 C71 126.06(16) . .
C52 C56 Ni5 70.76(9) . .
C55 C56 Ni5 71.32(9) . .
C71 C56 Ni5 123.68(12) . .
C61 C57 C58 109.91(16) . .
C61 C57 Ni6 72.05(11) . .
C58 C57 Ni6 70.60(10) . .
C61 C57 H57 125.0 . .
C58 C57 H57 125.0 . .
Ni6 C57 H57 123.9 . .
C57 C61 C60 107.52(15) . .
C57 C61 C83 122.60(16) . .
C60 C61 C83 129.44(17) . .
C57 C61 Ni6 70.03(10) . .
C60 C61 Ni6 70.44(10) . .
C83 C61 Ni6 130.64(12) . .
C61 C60 C59 107.71(16) . .
C61 C60 C80 127.22(16) . .
C59 C60 C80 125.07(15) . .
C61 C60 Ni6 70.98(9) . .
C59 C60 Ni6 70.00(9) . .
C80 C60 Ni6 124.32(13) . .
C58 C59 C60 107.81(14) . .
C58 C59 C77 129.40(17) . .
C60 C59 C77 122.74(16) . .
C58 C59 Ni6 70.27(9) . .
C60 C59 Ni6 71.10(9) . .
C77 C59 Ni6 126.05(12) . .
C57 C58 C59 107.05(16) . .
C57 C58 C74 122.30(16) . .
C59 C58 C74 130.34(15) . .
C57 C58 Ni6 70.76(10) . .
C59 C58 Ni6 70.77(10) . .
C74 C58 Ni6 128.42(12) . .
C56 C71 C73 112.42(14) . .
C56 C71 C72 110.72(14) . .
C73 C71 C72 109.79(15) . .
C56 C71 H71 107.9 . .
C73 C71 H71 107.9 . .
C72 C71 H71 107.9 . .
C71 C72 H72A 109.5 . .
C71 C72 H72B 109.5 . .
H72A C72 H72B 109.5 . .
C71 C72 H72C 109.5 . .
H72A C72 H72C 109.5 . .
H72B C72 H72C 109.5 . .
C71 C73 H73A 109.5 . .
C71 C73 H73B 109.5 . .
H73A C73 H73B 109.5 . .
C71 C73 H73C 109.5 . .
H73A C73 H73C 109.5 . .
H73B C73 H73C 109.5 . .
C64 C62 C53 111.09(14) . .
C64 C62 C63 109.79(19) . .
C53 C62 C63 112.77(16) . .
C64 C62 H62 107.7 . .
C53 C62 H62 107.7 . .
C63 C62 H62 107.7 . .
C62 C63 H63A 109.5 . .
C62 C63 H63B 109.5 . .
H63A C63 H63B 109.5 . .
C62 C63 H63C 109.5 . .
H63A C63 H63C 109.5 . .
H63B C63 H63C 109.5 . .
C62 C64 H64A 109.5 . .
C62 C64 H64B 109.5 . .
H64A C64 H64B 109.5 . .
C62 C64 H64C 109.5 . .
H64A C64 H64C 109.5 . .
H64B C64 H64C 109.5 . .
C67 C65 C66 111.37(17) . .
C67 C65 C54 115.08(16) . .
C66 C65 C54 111.28(17) . .
C67 C65 H65 106.1 . .
C66 C65 H65 106.1 . .
C54 C65 H65 106.1 . .
C65 C67 H67A 109.5 . .
C65 C67 H67B 109.5 . .
H67A C67 H67B 109.5 . .
C65 C67 H67C 109.5 . .
H67A C67 H67C 109.5 . .
H67B C67 H67C 109.5 . .
C65 C66 H66A 109.5 . .
C65 C66 H66B 109.5 . .
H66A C66 H66B 109.5 . .
C65 C66 H66C 109.5 . .
H66A C66 H66C 109.5 . .
H66B C66 H66C 109.5 . .
C55 C68 C69 114.85(15) . .
C55 C68 C70 111.30(17) . .
C69 C68 C70 111.54(17) . .
C55 C68 H68 106.2 . .
C69 C68 H68 106.2 . .
C70 C68 H68 106.2 . .
C68 C69 H69A 109.5 . .
C68 C69 H69B 109.5 . .
H69A C69 H69B 109.5 . .
C68 C69 H69C 109.5 . .
H69A C69 H69C 109.5 . .
H69B C69 H69C 109.5 . .
C68 C70 H70A 109.5 . .
C68 C70 H70B 109.5 . .
H70A C70 H70B 109.5 . .
C68 C70 H70C 109.5 . .
H70A C70 H70C 109.5 . .
H70B C70 H70C 109.5 . .
C58 C74 C75 112.40(15) . .
C58 C74 C76 109.24(15) . .
C75 C74 C76 110.24(17) . .
C58 C74 H74 108.3 . .
C75 C74 H74 108.3 . .
C76 C74 H74 108.3 . .
C74 C76 H76A 109.5 . .
C74 C76 H76B 109.5 . .
H76A C76 H76B 109.5 . .
C74 C76 H76C 109.5 . .
H76A C76 H76C 109.5 . .
H76B C76 H76C 109.5 . .
C74 C75 H75A 109.5 . .
C74 C75 H75B 109.5 . .
H75A C75 H75B 109.5 . .
C74 C75 H75C 109.5 . .
H75A C75 H75C 109.5 . .
H75B C75 H75C 109.5 . .
C59 C77 C79 116.57(15) . .
C59 C77 C78 110.06(15) . .
C79 C77 C78 109.21(15) . .
C59 C77 H77 106.8 . .
C79 C77 H77 106.8 . .
C78 C77 H77 106.8 . .
C77 C79 H79A 109.5 . .
C77 C79 H79B 109.5 . .
H79A C79 H79B 109.5 . .
C77 C79 H79C 109.5 . .
H79A C79 H79C 109.5 . .
H79B C79 H79C 109.5 . .
C77 C78 H78A 109.5 . .
C77 C78 H78B 109.5 . .
H78A C78 H78B 109.5 . .
C77 C78 H78C 109.5 . .
H78A C78 H78C 109.5 . .
H78B C78 H78C 109.5 . .
C60 C80 C82 114.12(15) . .
C60 C80 C81 112.42(17) . .
C82 C80 C81 109.71(18) . .
C60 C80 H80 106.7 . .
C82 C80 H80 106.7 . .
C81 C80 H80 106.7 . .
C80 C81 H81A 109.5 . .
C80 C81 H81B 109.5 . .
H81A C81 H81B 109.5 . .
C80 C81 H81C 109.5 . .
H81A C81 H81C 109.5 . .
H81B C81 H81C 109.5 . .
C80 C82 H82A 109.5 . .
C80 C82 H82B 109.5 . .
H82A C82 H82B 109.5 . .
C80 C82 H82C 109.5 . .
H82A C82 H82C 109.5 . .
H82B C82 H82C 109.5 . .
C61 C83 C84 113.28(15) . .
C61 C83 C85 108.28(15) . .
C84 C83 C85 109.74(15) . .
C61 C83 H83 108.5 . .
C84 C83 H83 108.5 . .
C85 C83 H83 108.5 . .
C83 C85 H85A 109.5 . .
C83 C85 H85B 109.5 . .
H85A C85 H85B 109.5 . .
C83 C85 H85C 109.5 . .
H85A C85 H85C 109.5 . .
H85B C85 H85C 109.5 . .
C83 C84 H84A 109.5 . .
C83 C84 H84B 109.5 . .
H84A C84 H84B 109.5 . .
C83 C84 H84C 109.5 . .
H84A C84 H84C 109.5 . .
H84B C84 H84C 109.5 . .

loop_
_geom_bond_atom_site_label_1
_geom_bond_atom_site_label_2
_geom_bond_distance
_geom_bond_site_symmetry_2
Br1 Ni1 2.4189(3) .
Br1 Ni2 2.4385(3) .
Br2 Ni2 2.3999(3) .
Br2 Ni1 2.4731(3) .
Br3 Ni3 2.4361(3) 2_666
Br3 Ni3 2.4506(3) .
Br4 Ni6 2.4323(3) .
Br4 Ni5 2.4563(3) .
Br5A Ni5 2.4097(8) .
Br5A Ni6 2.4536(10) .
Br5B Ni5 2.4056(8) .
Br5B Ni6 2.4316(7) .
Br5C Ni5 2.477(3) .
Br5C Ni6 2.525(3) .
Br5D Ni5 2.451(2) .
Br5D Ni6 2.462(2) .
Ni1 C6 2.1412(17) .
Ni1 C9 2.1562(15) .
Ni1 C10 2.1595(18) .
Ni1 C7 2.1997(16) .
Ni1 C8 2.2061(15) .
Ni2 C1 2.1276(16) .
Ni2 C2 2.1278(18) .
Ni2 C5 2.1676(17) .
Ni2 C3 2.1734(18) .
Ni2 C4 2.2093(17) .
Ni3 C39 2.1443(17) .
Ni3 C35 2.1532(17) .
Ni3 C38 2.1725(18) .
Ni3 C37 2.1787(19) .
Ni3 C36 2.1870(17) .
Ni3 Br3 2.4360(3) 2_666
Ni5 C56 2.1314(15) .
Ni5 C52 2.1373(19) .
Ni5 C55 2.1560(16) .
Ni5 C53 2.1906(19) .
Ni5 C54 2.2025(17) .
Ni6 C58 2.1532(18) .
Ni6 C57 2.1553(19) .
Ni6 C59 2.1599(16) .
Ni6 C60 2.1745(16) .
Ni6 C61 2.1817(17) .
C1 C2 1.414(2) .
C1 C5 1.424(2) .
C1 H1 0.9500 .
C2 C3 1.447(2) .
C2 C11 1.501(3) .
C3 C4 1.423(2) .
C3 C14 1.514(2) .
C4 C5 1.447(2) .
C4 C17 1.515(2) .
C5 C20 1.519(3) .
C6 C10 1.424(2) .
C6 C7 1.434(3) .
C6 H6 0.9500 .
C7 C8 1.431(2) .
C7 C23 1.508(2) .
C8 C9 1.441(2) .
C8 C26 1.520(3) .
C9 C10 1.431(2) .
C9 C29 1.518(2) .
C10 C32 1.503(3) .
C11 C13 1.529(2) .
C11 C12 1.533(3) .
C11 H11 1.0000 .
C12 H12A 0.9800 .
C12 H12B 0.9800 .
C12 H12C 0.9800 .
C13 H13A 0.9800 .
C13 H13B 0.9800 .
C13 H13C 0.9800 .
C14 C15 1.533(2) .
C14 C16 1.541(3) .
C14 H14 1.0000 .
C15 H15A 0.9800 .
C15 H15B 0.9800 .
C15 H15C 0.9800 .
C16 H16A 0.9800 .
C16 H16B 0.9800 .
C16 H16C 0.9800 .
C17 C19 1.526(3) .
C17 C18 1.530(3) .
C17 H17 1.0000 .
C18 H18A 0.9800 .
C18 H18B 0.9800 .
C18 H18C 0.9800 .
C19 H19A 0.9800 .
C19 H19B 0.9800 .
C19 H19C 0.9800 .
C20 C22 1.526(3) .
C20 C21 1.534(3) .
C20 H20 1.0000 .
C21 H21A 0.9800 .
C21 H21B 0.9800 .
C21 H21C 0.9800 .
C22 H22A 0.9800 .
C22 H22B 0.9800 .
C22 H22C 0.9800 .
C23 C25 1.530(2) .
C23 C24 1.538(2) .
C23 H23 1.0000 .
C24 H24A 0.9800 .
C24 H24B 0.9800 .
C24 H24C 0.9800 .
C25 H25A 0.9800 .
C25 H25B 0.9800 .
C25 H25C 0.9800 .
C26 C28 1.524(3) .
C26 C27 1.537(2) .
C26 H26 1.0000 .
C27 H27A 0.9800 .
C27 H27B 0.9800 .
C27 H27C 0.9800 .
C28 H28A 0.9800 .
C28 H28B 0.9800 .
C28 H28C 0.9800 .
C29 C31 1.525(3) .
C29 C30 1.536(2) .
C29 H29 1.0000 .
C30 H30A 0.9800 .
C30 H30B 0.9800 .
C30 H30C 0.9800 .
C31 H31A 0.9800 .
C31 H31B 0.9800 .
C31 H31C 0.9800 .
C32 C34 1.532(2) .
C32 C33 1.534(2) .
C32 H32 1.0000 .
C33 H33A 0.9800 .
C33 H33B 0.9800 .
C33 H33C 0.9800 .
C34 H34A 0.9800 .
C34 H34B 0.9800 .
C34 H34C 0.9800 .
C35 C36 1.411(2) .
C35 C39 1.424(2) .
C35 H35 0.9500 .
C36 C37 1.419(2) .
C36 C49 1.524(2) .
C37 C38 1.443(2) .
C37 C46 1.509(3) .
C38 C39 1.436(3) .
C38 C43 1.511(2) .
C39 C40 1.519(2) .
C49 C50 1.511(3) .
C49 C51 1.521(3) .
C49 H49 1.0000 .
C50 H50A 0.9800 .
C50 H50B 0.9800 .
C50 H50C 0.9800 .
C51 H51A 0.9800 .
C51 H51B 0.9800 .
C51 H51C 0.9800 .
C46 C48 1.533(3) .
C46 C47 1.534(3) .
C46 H46 1.0000 .
C47 H47A 0.9800 .
C47 H47B 0.9800 .
C47 H47C 0.9800 .
C48 H48A 0.9800 .
C48 H48B 0.9800 .
C48 H48C 0.9800 .
C43 C45 1.519(3) .
C43 C44 1.533(3) .
C43 H43 1.0000 .
C45 H45A 0.9800 .
C45 H45B 0.9800 .
C45 H45C 0.9800 .
C44 H44A 0.9800 .
C44 H44B 0.9800 .
C44 H44C 0.9800 .
C40 C42 1.514(3) .
C40 C41 1.537(3) .
C40 H40 1.0000 .
C42 H42A 0.9800 .
C42 H42B 0.9800 .
C42 H42C 0.9800 .
C41 H41A 0.9800 .
C41 H41B 0.9800 .
C41 H41C 0.9800 .
C52 C56 1.422(3) .
C52 C53 1.426(2) .
C52 H52 0.9500 .
C53 C54 1.433(3) .
C53 C62 1.517(3) .
C54 C55 1.435(2) .
C54 C65 1.524(2) .
C55 C56 1.438(2) .
C55 C68 1.514(3) .
C56 C71 1.516(2) .
C57 C61 1.409(3) .
C57 C58 1.426(2) .
C57 H57 0.9500 .
C61 C60 1.439(2) .
C61 C83 1.507(2) .
C60 C59 1.443(3) .
C60 C80 1.515(3) .
C59 C58 1.438(3) .
C59 C77 1.521(2) .
C58 C74 1.513(3) .
C71 C73 1.523(2) .
C71 C72 1.532(2) .
C71 H71 1.0000 .
C72 H72A 0.9800 .
C72 H72B 0.9800 .
C72 H72C 0.9800 .
C73 H73A 0.9800 .
C73 H73B 0.9800 .
C73 H73C 0.9800 .
C62 C64 1.514(3) .
C62 C63 1.521(3) .
C62 H62 1.0000 .
C63 H63A 0.9800 .
C63 H63B 0.9800 .
C63 H63C 0.9800 .
C64 H64A 0.9800 .
C64 H64B 0.9800 .
C64 H64C 0.9800 .
C65 C67 1.521(2) .
C65 C66 1.521(3) .
C65 H65 1.0000 .
C67 H67A 0.9800 .
C67 H67B 0.9800 .
C67 H67C 0.9800 .
C66 H66A 0.9800 .
C66 H66B 0.9800 .
C66 H66C 0.9800 .
C68 C69 1.521(3) .
C68 C70 1.542(3) .
C68 H68 1.0000 .
C69 H69A 0.9800 .
C69 H69B 0.9800 .
C69 H69C 0.9800 .
C70 H70A 0.9800 .
C70 H70B 0.9800 .
C70 H70C 0.9800 .
C74 C75 1.522(2) .
C74 C76 1.534(3) .
C74 H74 1.0000 .
C76 H76A 0.9800 .
C76 H76B 0.9800 .
C76 H76C 0.9800 .
C75 H75A 0.9800 .
C75 H75B 0.9800 .
C75 H75C 0.9800 .
C77 C79 1.524(3) .
C77 C78 1.530(2) .
C77 H77 1.0000 .
C79 H79A 0.9800 .
C79 H79B 0.9800 .
C79 H79C 0.9800 .
C78 H78A 0.9800 .
C78 H78B 0.9800 .
C78 H78C 0.9800 .
C80 C82 1.516(3) .
C80 C81 1.538(3) .
C80 H80 1.0000 .
C81 H81A 0.9800 .
C81 H81B 0.9800 .
C81 H81C 0.9800 .
C82 H82A 0.9800 .
C82 H82B 0.9800 .
C82 H82C 0.9800 .
C83 C84 1.527(2) .
C83 C85 1.536(3) .
C83 H83 1.0000 .
C85 H85A 0.9800 .
C85 H85B 0.9800 .
C85 H85C 0.9800 .
C84 H84A 0.9800 .
C84 H84B 0.9800 .
C84 H84C 0.9800 .

loop_
_geom_torsion_atom_site_label_1
_geom_torsion_atom_site_label_2
_geom_torsion_atom_site_label_3
_geom_torsion_atom_site_label_4
_geom_torsion
_geom_torsion_site_symmetry_1
_geom_torsion_site_symmetry_4
Ni2 Br1 Ni1 C6 148.44(6) . .
Ni2 Br1 Ni1 C9 -106.93(7) . .
Ni2 Br1 Ni1 C10 179(21) . .
Ni2 Br1 Ni1 C7 -178.37(5) . .
Ni2 Br1 Ni1 C8 -138.18(5) . .
Ni2 Br1 Ni1 Br2 15.722(9) . .
Ni2 Br2 Ni1 C6 -159.17(5) . .
Ni2 Br2 Ni1 C9 128.09(5) . .
Ni2 Br2 Ni1 C10 166.12(5) . .
Ni2 Br2 Ni1 C7 -155.99(12) . .
Ni2 Br2 Ni1 C8 111.07(10) . .
Ni2 Br2 Ni1 Br1 -15.982(10) . .
Ni1 Br2 Ni2 C1 148.78(6) . .
Ni1 Br2 Ni2 C2 142.7(3) . .
Ni1 Br2 Ni2 C5 -175.54(5) . .
Ni1 Br2 Ni2 C3 -105.80(8) . .
Ni1 Br2 Ni2 C4 -134.79(5) . .
Ni1 Br2 Ni2 Br1 15.840(9) . .
Ni1 Br1 Ni2 C1 -155.66(6) . .
Ni1 Br1 Ni2 C2 172.07(5) . .
Ni1 Br1 Ni2 C5 -162.20(15) . .
Ni1 Br1 Ni2 C3 133.28(5) . .
Ni1 Br1 Ni2 C4 115.13(7) . .
Ni1 Br1 Ni2 Br2 -16.204(10) . .
Ni3 Br3 Ni3 C39 -134.82(6) 2_666 .
Ni3 Br3 Ni3 C35 -171.43(5) 2_666 .
Ni3 Br3 Ni3 C38 -125.94(14) 2_666 .
Ni3 Br3 Ni3 C37 130.07(10) 2_666 .
Ni3 Br3 Ni3 C36 150.55(5) 2_666 .
Ni3 Br3 Ni3 Br3 0.0 2_666 2_666
Ni6 Br5B Ni5 C56 137.3(7) . .
Ni6 Br5B Ni5 C52 128.38(10) . .
Ni6 Br5B Ni5 C55 -126.63(10) . .
Ni6 Br5B Ni5 C53 162.65(12) . .
Ni6 Br5B Ni5 C54 -157.05(12) . .
Ni6 Br5B Ni5 Br5A 87.49(19) . .
Ni6 Br5B Ni5 Br5D -88.5(3) . .
Ni6 Br5B Ni5 Br4 -9.20(15) . .
Ni6 Br5B Ni5 Br5C 85.88(17) . .
Ni6 Br5A Ni5 C56 120.65(17) . .
Ni6 Br5A Ni5 C52 133.95(10) . .
Ni6 Br5A Ni5 C55 -125.92(11) . .
Ni6 Br5A Ni5 C53 170.52(12) . .
Ni6 Br5A Ni5 C54 -150.59(10) . .
Ni6 Br5A Ni5 Br5B -81.75(19) . .
Ni6 Br5A Ni5 Br5D -79.69(15) . .
Ni6 Br5A Ni5 Br4 1.20(14) . .
Ni6 Br5A Ni5 Br5C 95.0(4) . .
Ni6 Br5D Ni5 C56 -151.4(9) . .
Ni6 Br5D Ni5 C52 124.89(9) . .
Ni6 Br5D Ni5 C55 -130.76(11) . .
Ni6 Br5D Ni5 C53 155.27(12) . .
Ni6 Br5D Ni5 C54 -164.43(13) . .
Ni6 Br5D Ni5 Br5B 80.6(3) . .
Ni6 Br5D Ni5 Br5A 78.55(16) . .
Ni6 Br5D Ni5 Br4 -19.48(16) . .
Ni6 Br5D Ni5 Br5C 76.78(18) . .
Ni6 Br4 Ni5 C56 -166.08(5) . .
Ni6 Br4 Ni5 C52 -133.62(6) . .
Ni6 Br4 Ni5 C55 154.46(5) . .
Ni6 Br4 Ni5 C53 -143.14(17) . .
Ni6 Br4 Ni5 C54 133.57(8) . .
Ni6 Br4 Ni5 Br5B 9.20(15) . .
Ni6 Br4 Ni5 Br5A -1.21(14) . .
Ni6 Br4 Ni5 Br5D 19.73(17) . .
Ni6 Br4 Ni5 Br5C -10.99(19) . .
Ni6 Br5C Ni5 C56 121.30(15) . .
Ni6 Br5C Ni5 C52 139.99(14) . .
Ni6 Br5C Ni5 C55 -131.4(3) . .
Ni6 Br5C Ni5 C53 177.85(15) . .
Ni6 Br5C Ni5 C54 -145.86(10) . .
Ni6 Br5C Ni5 Br5B -73.75(19) . .
Ni6 Br5C Ni5 Br5A -75.5(4) . .
Ni6 Br5C Ni5 Br5D -71.72(18) . .
Ni6 Br5C Ni5 Br4 10.58(18) . .
Ni5 Br5B Ni6 C58 141.13(10) . .
Ni5 Br5B Ni6 C57 144.7(3) . .
Ni5 Br5B Ni6 C59 175.29(14) . .
Ni5 Br5B Ni6 C60 -145.65(12) . .
Ni5 Br5B Ni6 C61 -124.75(9) . .
Ni5 Br5B Ni6 Br4 9.30(15) . .
Ni5 Br5B Ni6 Br5A -85.2(2) . .
Ni5 Br5B Ni6 Br5D 90.3(3) . .
Ni5 Br5B Ni6 Br5C -84.37(18) . .
Ni5 Br4 Ni6 C58 -139.52(6) . .
Ni5 Br4 Ni6 C57 -176.30(5) . .
Ni5 Br4 Ni6 C59 -129.06(17) . .
Ni5 Br4 Ni6 C60 119.44(10) . .
Ni5 Br4 Ni6 C61 144.60(6) . .
Ni5 Br4 Ni6 Br5B -9.10(15) . .
Ni5 Br4 Ni6 Br5A 1.19(14) . .
Ni5 Br4 Ni6 Br5D -19.63(17) . .
Ni5 Br4 Ni6 Br5C 10.78(19) . .
Ni5 Br5A Ni6 C58 136.14(8) . .
Ni5 Br5A Ni6 C57 168.4(5) . .
Ni5 Br5A Ni6 C59 166.41(13) . .
Ni5 Br5A Ni6 C60 -153.65(12) . .
Ni5 Br5A Ni6 C61 -127.96(9) . .
Ni5 Br5A Ni6 Br5B 83.91(19) . .
Ni5 Br5A Ni6 Br4 -1.21(14) . .
Ni5 Br5A Ni6 Br5D 81.56(14) . .
Ni5 Br5A Ni6 Br5C -94.4(4) . .
Ni5 Br5D Ni6 C58 147.49(12) . .
Ni5 Br5D Ni6 C57 136.58(13) . .
Ni5 Br5D Ni6 C59 -175.54(15) . .
Ni5 Br5D Ni6 C60 -138.58(11) . .
Ni5 Br5D Ni6 C61 -125.98(15) . .
Ni5 Br5D Ni6 Br5B -78.7(3) . .
Ni5 Br5D Ni6 Br4 19.68(16) . .
Ni5 Br5D Ni6 Br5A -76.45(16) . .
Ni5 Br5D Ni6 Br5C -75.13(18) . .
Ni5 Br5C Ni6 C58 133.75(8) . .
Ni5 Br5C Ni6 C57 -164.3(5) . .
Ni5 Br5C Ni6 C59 158.82(15) . .
Ni5 Br5C Ni6 C60 -161.51(16) . .
Ni5 Br5C Ni6 C61 -132.95(12) . .
Ni5 Br5C Ni6 Br5B 74.97(19) . .
Ni5 Br5C Ni6 Br4 -10.69(18) . .
Ni5 Br5C Ni6 Br5A 75.8(4) . .
Ni5 Br5C Ni6 Br5D 73.02(19) . .
C5 Ni2 C1 C2 118.77(15) . .
C3 Ni2 C1 C2 38.87(10) . .
C4 Ni2 C1 C2 80.99(11) . .
Br2 Ni2 C1 C2 -178.27(8) . .
Br1 Ni2 C1 C2 -57.71(11) . .
C2 Ni2 C1 C5 -118.77(15) . .
C3 Ni2 C1 C5 -79.90(11) . .
C4 Ni2 C1 C5 -37.78(10) . .
Br2 Ni2 C1 C5 62.96(12) . .
Br1 Ni2 C1 C5 -176.48(9) . .
C5 C1 C2 C3 -1.0(2) . .
Ni2 C1 C2 C3 -63.18(12) . .
C5 C1 C2 C11 -179.58(16) . .
Ni2 C1 C2 C11 118.27(17) . .
C5 C1 C2 Ni2 62.15(12) . .
C5 Ni2 C2 C1 -37.14(10) . .
C3 Ni2 C2 C1 -116.35(14) . .
C4 Ni2 C2 C1 -79.87(11) . .
Br2 Ni2 C2 C1 7.3(3) . .
Br1 Ni2 C2 C1 133.59(9) . .
C1 Ni2 C2 C3 116.35(14) . .
C5 Ni2 C2 C3 79.21(10) . .
C4 Ni2 C2 C3 36.48(9) . .
Br2 Ni2 C2 C3 123.7(3) . .
Br1 Ni2 C2 C3 -110.06(9) . .
C1 Ni2 C2 C11 -120.56(19) . .
C5 Ni2 C2 C11 -157.70(16) . .
C3 Ni2 C2 C11 123.09(18) . .
C4 Ni2 C2 C11 159.57(16) . .
Br2 Ni2 C2 C11 -113.2(3) . .
Br1 Ni2 C2 C11 13.03(14) . .
C1 C2 C3 C4 0.4(2) . .
C11 C2 C3 C4 178.94(16) . .
Ni2 C2 C3 C4 -61.80(12) . .
C1 C2 C3 C14 -177.07(15) . .
C11 C2 C3 C14 1.5(3) . .
Ni2 C2 C3 C14 120.71(16) . .
C1 C2 C3 Ni2 62.22(12) . .
C11 C2 C3 Ni2 -119.25(18) . .
C1 Ni2 C3 C4 80.35(10) . .
C2 Ni2 C3 C4 118.74(13) . .
C5 Ni2 C3 C4 37.30(9) . .
Br2 Ni2 C3 C4 -46.08(12) . .
Br1 Ni2 C3 C4 -162.41(8) . .
C1 Ni2 C3 C2 -38.39(10) . .
C5 Ni2 C3 C2 -81.43(10) . .
C4 Ni2 C3 C2 -118.74(13) . .
Br2 Ni2 C3 C2 -164.81(8) . .
Br1 Ni2 C3 C2 78.86(9) . .
C1 Ni2 C3 C14 -154.39(18) . .
C2 Ni2 C3 C14 -116.01(19) . .
C5 Ni2 C3 C14 162.56(17) . .
C4 Ni2 C3 C14 125.25(19) . .
Br2 Ni2 C3 C14 79.18(18) . .
Br1 Ni2 C3 C14 -37.15(16) . .
C2 C3 C4 C5 0.34(19) . .
C14 C3 C4 C5 177.65(17) . .
Ni2 C3 C4 C5 -59.10(12) . .
C2 C3 C4 C17 -175.83(16) . .
C14 C3 C4 C17 1.5(3) . .
Ni2 C3 C4 C17 124.73(17) . .
C2 C3 C4 Ni2 59.44(12) . .
C14 C3 C4 Ni2 -123.25(18) . .
C1 Ni2 C4 C3 -80.91(10) . .
C2 Ni2 C4 C3 -37.81(9) . .
C5 Ni2 C4 C3 -118.81(14) . .
Br2 Ni2 C4 C3 153.44(8) . .
Br1 Ni2 C4 C3 28.80(13) . .
C1 Ni2 C4 C5 37.90(10) . .
C2 Ni2 C4 C5 81.00(11) . .
C3 Ni2 C4 C5 118.81(14) . .
Br2 Ni2 C4 C5 -87.75(10) . .
Br1 Ni2 C4 C5 147.61(9) . .
C1 Ni2 C4 C17 159.15(19) . .
C2 Ni2 C4 C17 -157.75(18) . .
C5 Ni2 C4 C17 121.3(2) . .
C3 Ni2 C4 C17 -119.93(19) . .
Br2 Ni2 C4 C17 33.51(17) . .
Br1 Ni2 C4 C17 -91.14(18) . .
C2 C1 C5 C4 1.2(2) . .
Ni2 C1 C5 C4 62.42(12) . .
C2 C1 C5 C20 172.87(16) . .
Ni2 C1 C5 C20 -125.96(17) . .
C2 C1 C5 Ni2 -61.17(12) . .
C3 C4 C5 C1 -0.96(19) . .
C17 C4 C5 C1 175.14(17) . .
Ni2 C4 C5 C1 -60.40(12) . .
C3 C4 C5 C20 -171.91(17) . .
C17 C4 C5 C20 4.2(3) . .
Ni2 C4 C5 C20 128.65(19) . .
C3 C4 C5 Ni2 59.44(12) . .
C17 C4 C5 Ni2 -124.46(18) . .
C2 Ni2 C5 C1 37.24(10) . .
C3 Ni2 C5 C1 80.87(11) . .
C4 Ni2 C5 C1 117.51(15) . .
Br2 Ni2 C5 C1 -135.24(10) . .
Br1 Ni2 C5 C1 8.9(2) . .
C1 Ni2 C5 C4 -117.51(15) . .
C2 Ni2 C5 C4 -80.27(11) . .
C3 Ni2 C5 C4 -36.64(10) . .
Br2 Ni2 C5 C4 107.25(10) . .
Br1 Ni2 C5 C4 -108.60(15) . .
C1 Ni2 C5 C20 116.0(2) . .
C2 Ni2 C5 C20 153.19(18) . .
C3 Ni2 C5 C20 -163.18(18) . .
C4 Ni2 C5 C20 -126.5(2) . .
Br2 Ni2 C5 C20 -19.29(16) . .
Br1 Ni2 C5 C20 124.86(16) . .
C9 Ni1 C6 C10 37.87(10) . .
C7 Ni1 C6 C10 117.70(14) . .
C8 Ni1 C6 C10 80.82(10) . .
Br1 Ni1 C6 C10 174.18(7) . .
Br2 Ni1 C6 C10 -64.14(10) . .
C9 Ni1 C6 C7 -79.83(10) . .
C10 Ni1 C6 C7 -117.70(13) . .
C8 Ni1 C6 C7 -36.88(9) . .
Br1 Ni1 C6 C7 56.49(11) . .
Br2 Ni1 C6 C7 178.17(7) . .
C10 C6 C7 C8 -1.69(19) . .
Ni1 C6 C7 C8 60.92(11) . .
C10 C6 C7 C23 172.81(15) . .
Ni1 C6 C7 C23 -124.58(15) . .
C10 C6 C7 Ni1 -62.61(12) . .
C6 Ni1 C7 C8 -118.40(14) . .
C9 Ni1 C7 C8 -37.49(10) . .
C10 Ni1 C7 C8 -80.63(11) . .
Br1 Ni1 C7 C8 99.76(10) . .
Br2 Ni1 C7 C8 -122.80(13) . .
C9 Ni1 C7 C6 80.91(10) . .
C10 Ni1 C7 C6 37.77(9) . .
C8 Ni1 C7 C6 118.40(14) . .
Br1 Ni1 C7 C6 -141.85(8) . .
Br2 Ni1 C7 C6 -4.40(18) . .
C6 Ni1 C7 C23 115.5(2) . .
C9 Ni1 C7 C23 -163.56(19) . .
C10 Ni1 C7 C23 153.30(19) . .
C8 Ni1 C7 C23 -126.1(2) . .
Br1 Ni1 C7 C23 -26.32(17) . .
Br2 Ni1 C7 C23 111.13(18) . .
C6 C7 C8 C9 0.15(18) . .
C23 C7 C8 C9 -173.89(16) . .
Ni1 C7 C8 C9 59.30(11) . .
C6 C7 C8 C26 174.59(15) . .
C23 C7 C8 C26 0.6(3) . .
Ni1 C7 C8 C26 -126.26(17) . .
C6 C7 C8 Ni1 -59.15(11) . .
C23 C7 C8 Ni1 126.82(18) . .
C6 Ni1 C8 C7 37.51(10) . .
C9 Ni1 C8 C7 118.45(15) . .
C10 Ni1 C8 C7 80.58(11) . .
Br1 Ni1 C8 C7 -94.01(10) . .
Br2 Ni1 C8 C7 144.20(9) . .
C6 Ni1 C8 C9 -80.93(11) . .
C10 Ni1 C8 C9 -37.87(10) . .
C7 Ni1 C8 C9 -118.45(15) . .
Br1 Ni1 C8 C9 147.54(9) . .
Br2 Ni1 C8 C9 25.75(16) . .
C6 Ni1 C8 C26 159.81(18) . .
C9 Ni1 C8 C26 -119.26(19) . .
C10 Ni1 C8 C26 -157.13(17) . .
C7 Ni1 C8 C26 122.3(2) . .
Br1 Ni1 C8 C26 28.28(16) . .
Br2 Ni1 C8 C26 -93.51(17) . .
C7 C8 C9 C10 1.44(18) . .
C26 C8 C9 C10 -173.09(15) . .
Ni1 C8 C9 C10 61.98(11) . .
C7 C8 C9 C29 -179.96(16) . .
C26 C8 C9 C29 5.5(3) . .
Ni1 C8 C9 C29 -119.42(17) . .
C7 C8 C9 Ni1 -60.54(11) . .
C26 C8 C9 Ni1 124.93(16) . .
C6 Ni1 C9 C10 -37.80(10) . .
C7 Ni1 C9 C10 -80.74(11) . .
C8 Ni1 C9 C10 -117.59(14) . .
Br1 Ni1 C9 C10 -168.91(7) . .
Br2 Ni1 C9 C10 76.46(9) . .
C6 Ni1 C9 C8 79.79(11) . .
C10 Ni1 C9 C8 117.59(14) . .
C7 Ni1 C9 C8 36.85(10) . .
Br1 Ni1 C9 C8 -51.32(12) . .
Br2 Ni1 C9 C8 -165.95(8) . .
C6 Ni1 C9 C29 -155.13(18) . .
C10 Ni1 C9 C29 -117.33(19) . .
C7 Ni1 C9 C29 161.93(18) . .
C8 Ni1 C9 C29 125.1(2) . .
Br1 Ni1 C9 C29 73.76(17) . .
Br2 Ni1 C9 C29 -40.87(17) . .
C7 C6 C10 C9 2.57(19) . .
Ni1 C6 C10 C9 -61.03(11) . .
C7 C6 C10 C32 -174.73(15) . .
Ni1 C6 C10 C32 121.67(16) . .
C7 C6 C10 Ni1 63.60(12) . .
C8 C9 C10 C6 -2.46(18) . .
C29 C9 C10 C6 178.84(15) . .
Ni1 C9 C10 C6 60.69(11) . .
C8 C9 C10 C32 174.77(15) . .
C29 C9 C10 C32 -3.9(3) . .
Ni1 C9 C10 C32 -122.08(17) . .
C8 C9 C10 Ni1 -63.15(11) . .
C29 C9 C10 Ni1 118.16(15) . .
C9 Ni1 C10 C6 -117.55(14) . .
C7 Ni1 C10 C6 -37.68(9) . .
C8 Ni1 C10 C6 -79.83(10) . .
Br1 Ni1 C10 C6 -34.8(4) . .
Br2 Ni1 C10 C6 128.16(9) . .
C6 Ni1 C10 C9 117.55(14) . .
C7 Ni1 C10 C9 79.87(10) . .
C8 Ni1 C10 C9 37.72(9) . .
Br1 Ni1 C10 C9 82.8(4) . .
Br2 Ni1 C10 C9 -114.29(9) . .
C6 Ni1 C10 C32 -119.92(19) . .
C9 Ni1 C10 C32 122.53(19) . .
C7 Ni1 C10 C32 -157.60(16) . .
C8 Ni1 C10 C32 160.25(17) . .
Br1 Ni1 C10 C32 -154.7(3) . .
Br2 Ni1 C10 C32 8.24(15) . .
C1 C2 C11 C13 -18.5(2) . .
C3 C2 C11 C13 163.27(17) . .
Ni2 C2 C11 C13 70.89(18) . .
C1 C2 C11 C12 106.0(2) . .
C3 C2 C11 C12 -72.2(2) . .
Ni2 C2 C11 C12 -164.61(12) . .
C4 C3 C14 C15 61.0(2) . .
C2 C3 C14 C15 -122.03(19) . .
Ni2 C3 C14 C15 -35.3(2) . .
C4 C3 C14 C16 -66.7(2) . .
C2 C3 C14 C16 110.2(2) . .
Ni2 C3 C14 C16 -163.05(13) . .
C3 C4 C17 C19 -122.11(19) . .
C5 C4 C17 C19 62.5(2) . .
Ni2 C4 C17 C19 -30.0(2) . .
C3 C4 C17 C18 111.0(2) . .
C5 C4 C17 C18 -64.4(2) . .
Ni2 C4 C17 C18 -156.86(14) . .
C1 C5 C20 C22 47.4(2) . .
C4 C5 C20 C22 -142.90(18) . .
Ni2 C5 C20 C22 -42.5(2) . .
C1 C5 C20 C21 -75.2(2) . .
C4 C5 C20 C21 94.6(2) . .
Ni2 C5 C20 C21 -165.04(13) . .
C8 C7 C23 C25 -136.37(19) . .
C6 C7 C23 C25 50.4(2) . .
Ni1 C7 C23 C25 -38.0(2) . .
C8 C7 C23 C24 100.9(2) . .
C6 C7 C23 C24 -72.3(2) . .
Ni1 C7 C23 C24 -160.76(13) . .
C7 C8 C26 C28 65.1(2) . .
C9 C8 C26 C28 -121.46(18) . .
Ni1 C8 C26 C28 -30.2(2) . .
C7 C8 C26 C27 -62.1(2) . .
C9 C8 C26 C27 111.35(18) . .
Ni1 C8 C26 C27 -157.40(13) . .
C10 C9 C29 C31 -122.64(18) . .
C8 C9 C29 C31 58.9(2) . .
Ni1 C9 C29 C31 -35.0(2) . .
C10 C9 C29 C30 109.84(19) . .
C8 C9 C29 C30 -68.6(2) . .
Ni1 C9 C29 C30 -162.53(14) . .
C6 C10 C32 C34 -24.1(2) . .
C9 C10 C32 C34 159.19(16) . .
Ni1 C10 C32 C34 66.48(19) . .
C6 C10 C32 C33 98.33(19) . .
C9 C10 C32 C33 -78.4(2) . .
Ni1 C10 C32 C33 -171.13(12) . .
C39 Ni3 C35 C36 119.03(16) . .
C38 Ni3 C35 C36 80.38(11) . .
C37 Ni3 C35 C36 37.09(10) . .
Br3 Ni3 C35 C36 101.4(2) 2_666 .
Br3 Ni3 C35 C36 -114.91(9) . .
C38 Ni3 C35 C39 -38.66(11) . .
C37 Ni3 C35 C39 -81.94(12) . .
C36 Ni3 C35 C39 -119.03(16) . .
Br3 Ni3 C35 C39 -17.7(3) 2_666 .
Br3 Ni3 C35 C39 126.05(10) . .
C39 C35 C36 C37 0.1(2) . .
Ni3 C35 C36 C37 -60.72(12) . .
C39 C35 C36 C49 -175.27(17) . .
Ni3 C35 C36 C49 123.91(17) . .
C39 C35 C36 Ni3 60.82(13) . .
C39 Ni3 C36 C35 -37.25(10) . .
C38 Ni3 C36 C35 -80.52(11) . .
C37 Ni3 C36 C35 -118.40(14) . .
Br3 Ni3 C36 C35 -156.04(8) 2_666 .
Br3 Ni3 C36 C35 77.91(10) . .
C39 Ni3 C36 C37 81.15(11) . .
C35 Ni3 C36 C37 118.40(14) . .
C38 Ni3 C36 C37 37.88(10) . .
Br3 Ni3 C36 C37 -37.64(13) 2_666 .
Br3 Ni3 C36 C37 -163.69(8) . .
C39 Ni3 C36 C49 -155.60(19) . .
C35 Ni3 C36 C49 -118.3(2) . .
C38 Ni3 C36 C49 161.13(18) . .
C37 Ni3 C36 C49 123.3(2) . .
Br3 Ni3 C36 C49 85.61(18) 2_666 .
Br3 Ni3 C36 C49 -40.44(17) . .
C35 C36 C37 C38 -1.0(2) . .
C49 C36 C37 C38 174.13(17) . .
Ni3 C36 C37 C38 -61.15(12) . .
C35 C36 C37 C46 -178.48(18) . .
C49 C36 C37 C46 -3.3(3) . .
Ni3 C36 C37 C46 121.41(19) . .
C35 C36 C37 Ni3 60.11(12) . .
C49 C36 C37 Ni3 -124.73(18) . .
C39 Ni3 C37 C36 -80.20(10) . .
C35 Ni3 C37 C36 -37.07(9) . .
C38 Ni3 C37 C36 -117.90(14) . .
Br3 Ni3 C37 C36 156.84(8) 2_666 .
Br3 Ni3 C37 C36 30.99(15) . .
C39 Ni3 C37 C38 37.70(10) . .
C35 Ni3 C37 C38 80.83(10) . .
C36 Ni3 C37 C38 117.90(14) . .
Br3 Ni3 C37 C38 -85.26(9) 2_666 .
Br3 Ni3 C37 C38 148.88(9) . .
C39 Ni3 C37 C46 157.46(17) . .
C35 Ni3 C37 C46 -159.41(17) . .
C38 Ni3 C37 C46 119.8(2) . .
C36 Ni3 C37 C46 -122.33(19) . .
Br3 Ni3 C37 C46 34.50(16) 2_666 .
Br3 Ni3 C37 C46 -91.35(17) . .
C36 C37 C38 C39 1.6(2) . .
C46 C37 C38 C39 179.08(17) . .
Ni3 C37 C38 C39 -60.16(12) . .
C36 C37 C38 C43 -177.04(16) . .
C46 C37 C38 C43 0.5(3) . .
Ni3 C37 C38 C43 121.22(17) . .
C36 C37 C38 Ni3 61.75(13) . .
C46 C37 C38 Ni3 -120.76(18) . .
C35 Ni3 C38 C39 38.53(10) . .
C37 Ni3 C38 C39 117.97(14) . .
C36 Ni3 C38 C39 80.84(11) . .
Br3 Ni3 C38 C39 -136.17(9) 2_666 .
Br3 Ni3 C38 C39 -12.0(2) . .
C39 Ni3 C38 C37 -117.97(14) . .
C35 Ni3 C38 C37 -79.44(11) . .
C36 Ni3 C38 C37 -37.13(10) . .
Br3 Ni3 C38 C37 105.86(9) 2_666 .
Br3 Ni3 C38 C37 -130.01(13) . .
C39 Ni3 C38 C43 125.9(2) . .
C35 Ni3 C38 C43 164.40(18) . .
C37 Ni3 C38 C43 -116.16(19) . .
C36 Ni3 C38 C43 -153.29(18) . .
Br3 Ni3 C38 C43 -10.31(16) 2_666 .
Br3 Ni3 C38 C43 113.82(17) . .
C36 C35 C39 C38 0.9(2) . .
Ni3 C35 C39 C38 62.97(12) . .
C36 C35 C39 C40 177.80(17) . .
Ni3 C35 C39 C40 -120.12(18) . .
C36 C35 C39 Ni3 -62.08(13) . .
C37 C38 C39 C35 -1.5(2) . .
C43 C38 C39 C35 176.96(18) . .
Ni3 C38 C39 C35 -62.53(12) . .
C37 C38 C39 C40 -178.17(18) . .
C43 C38 C39 C40 0.3(3) . .
Ni3 C38 C39 C40 120.8(2) . .
C37 C38 C39 Ni3 61.03(12) . .
C43 C38 C39 Ni3 -120.5(2) . .
C38 Ni3 C39 C35 116.22(15) . .
C37 Ni3 C39 C35 78.64(11) . .
C36 Ni3 C39 C35 36.51(11) . .
Br3 Ni3 C39 C35 174.49(9) 2_666 .
Br3 Ni3 C39 C35 -68.48(12) . .
C35 Ni3 C39 C38 -116.22(15) . .
C37 Ni3 C39 C38 -37.58(10) . .
C36 Ni3 C39 C38 -79.71(11) . .
Br3 Ni3 C39 C38 58.27(11) 2_666 .
Br3 Ni3 C39 C38 175.30(8) . .
C35 Ni3 C39 C40 118.0(2) . .
C38 Ni3 C39 C40 -125.78(19) . .
C37 Ni3 C39 C40 -163.36(17) . .
C36 Ni3 C39 C40 154.51(17) . .
Br3 Ni3 C39 C40 -67.51(16) 2_666 .
Br3 Ni3 C39 C40 49.52(16) . .
C35 C36 C49 C50 -66.2(2) . .
C37 C36 C49 C50 119.4(2) . .
Ni3 C36 C49 C50 24.5(2) . .
C35 C36 C49 C51 57.6(2) . .
C37 C36 C49 C51 -116.9(2) . .
Ni3 C36 C49 C51 148.25(15) . .
C36 C37 C46 C48 69.3(2) . .
C38 C37 C46 C48 -107.7(2) . .
Ni3 C37 C46 C48 162.08(13) . .
C36 C37 C46 C47 -57.2(3) . .
C38 C37 C46 C47 125.81(19) . .
Ni3 C37 C46 C47 35.6(2) . .
C39 C38 C43 C45 25.7(3) . .
C37 C38 C43 C45 -156.05(17) . .
Ni3 C38 C43 C45 -67.4(2) . .
C39 C38 C43 C44 -100.8(2) . .
C37 C38 C43 C44 77.4(2) . .
Ni3 C38 C43 C44 166.12(14) . .
C35 C39 C40 C42 27.5(3) . .
C38 C39 C40 C42 -156.36(19) . .
Ni3 C39 C40 C42 -61.8(2) . .
C35 C39 C40 C41 -95.6(2) . .
C38 C39 C40 C41 80.6(2) . .
Ni3 C39 C40 C41 175.21(13) . .
C55 Ni5 C52 C56 38.38(10) . .
C53 Ni5 C52 C56 118.21(15) . .
C54 Ni5 C52 C56 81.08(11) . .
Br5B Ni5 C52 C56 177.91(15) . .
Br5A Ni5 C52 C56 -173.79(13) . .
Br5D Ni5 C52 C56 167.7(2) . .
Br4 Ni5 C52 C56 -57.35(11) . .
Br5C Ni5 C52 C56 -166.91(16) . .
C56 Ni5 C52 C53 -118.21(15) . .
C55 Ni5 C52 C53 -79.82(11) . .
C54 Ni5 C52 C53 -37.12(10) . .
Br5B Ni5 C52 C53 59.70(17) . .
Br5A Ni5 C52 C53 68.00(15) . .
Br5D Ni5 C52 C53 49.5(2) . .
Br4 Ni5 C52 C53 -175.56(8) . .
Br5C Ni5 C52 C53 74.89(17) . .
C56 C52 C53 C54 -0.2(2) . .
Ni5 C52 C53 C54 61.17(12) . .
C56 C52 C53 C62 175.17(15) . .
Ni5 C52 C53 C62 -123.49(16) . .
C56 C52 C53 Ni5 -61.34(12) . .
C56 Ni5 C53 C52 37.70(10) . .
C55 Ni5 C53 C52 81.25(11) . .
C54 Ni5 C53 C52 118.23(14) . .
Br5B Ni5 C53 C52 -138.31(17) . .
Br5A Ni5 C53 C52 -127.85(17) . .
Br5D Ni5 C53 C52 -149.12(19) . .
Br4 Ni5 C53 C52 12.6(2) . .
Br5C Ni5 C53 C52 -118.1(2) . .
C56 Ni5 C53 C54 -80.53(10) . .
C52 Ni5 C53 C54 -118.23(14) . .
C55 Ni5 C53 C54 -36.98(9) . .
Br5B Ni5 C53 C54 103.46(17) . .
Br5A Ni5 C53 C54 113.92(17) . .
Br5D Ni5 C53 C54 92.6(2) . .
Br4 Ni5 C53 C54 -105.64(18) . .
Br5C Ni5 C53 C54 123.6(2) . .
C56 Ni5 C53 C62 153.77(19) . .
C52 Ni5 C53 C62 116.1(2) . .
C55 Ni5 C53 C62 -162.68(19) . .
C54 Ni5 C53 C62 -125.7(2) . .
Br5B Ni5 C53 C62 -22.2(2) . .
Br5A Ni5 C53 C62 -11.8(2) . .
Br5D Ni5 C53 C62 -33.0(2) . .
Br4 Ni5 C53 C62 128.67(15) . .
Br5C Ni5 C53 C62 -2.1(3) . .
C52 C53 C54 C55 -0.40(19) . .
C62 C53 C54 C55 -175.37(17) . .
Ni5 C53 C54 C55 59.08(12) . .
C52 C53 C54 C65 175.71(16) . .
C62 C53 C54 C65 0.7(3) . .
Ni5 C53 C54 C65 -124.82(18) . .
C52 C53 C54 Ni5 -59.48(12) . .
C62 C53 C54 Ni5 125.55(18) . .
C56 Ni5 C54 C53 80.80(11) . .
C52 Ni5 C54 C53 37.48(10) . .
C55 Ni5 C54 C53 119.09(15) . .
Br5B Ni5 C54 C53 -90.66(18) . .
Br5A Ni5 C54 C53 -80.14(17) . .
Br5D Ni5 C54 C53 -101.11(19) . .
Br4 Ni5 C54 C53 152.07(8) . .
Br5C Ni5 C54 C53 -69.8(2) . .
C56 Ni5 C54 C55 -38.28(11) . .
C52 Ni5 C54 C55 -81.61(11) . .
C53 Ni5 C54 C55 -119.09(15) . .
Br5B Ni5 C54 C55 150.25(17) . .
Br5A Ni5 C54 C55 160.78(17) . .
Br5D Ni5 C54 C55 139.80(19) . .
Br4 Ni5 C54 C55 32.98(14) . .
Br5C Ni5 C54 C55 171.1(2) . .
C56 Ni5 C54 C65 -156.16(19) . .
C52 Ni5 C54 C65 160.52(19) . .
C55 Ni5 C54 C65 -117.9(2) . .
C53 Ni5 C54 C65 123.0(2) . .
Br5B Ni5 C54 C65 32.4(2) . .
Br5A Ni5 C54 C65 42.9(2) . .
Br5D Ni5 C54 C65 21.9(2) . .
Br4 Ni5 C54 C65 -84.89(17) . .
Br5C Ni5 C54 C65 53.2(3) . .
C53 C54 C55 C56 0.81(19) . .
C65 C54 C55 C56 -175.44(16) . .
Ni5 C54 C55 C56 60.81(11) . .
C53 C54 C55 C68 179.96(17) . .
C65 C54 C55 C68 3.7(3) . .
Ni5 C54 C55 C68 -120.04(19) . .
C53 C54 C55 Ni5 -60.00(12) . .
C65 C54 C55 Ni5 123.74(17) . .
C56 Ni5 C55 C54 117.50(16) . .
C52 Ni5 C55 C54 79.37(12) . .
C53 Ni5 C55 C54 36.67(11) . .
Br5B Ni5 C55 C54 -49.1(2) . .
Br5A Ni5 C55 C54 -37.1(3) . .
Br5D Ni5 C55 C54 -58.21(19) . .
Br4 Ni5 C55 C54 -159.93(9) . .
Br5C Ni5 C55 C54 -20.4(5) . .
C52 Ni5 C55 C56 -38.13(10) . .
C53 Ni5 C55 C56 -80.83(11) . .
C54 Ni5 C55 C56 -117.50(16) . .
Br5B Ni5 C55 C56 -166.59(17) . .
Br5A Ni5 C55 C56 -154.6(2) . .
Br5D Ni5 C55 C56 -175.70(16) . .
Br4 Ni5 C55 C56 82.58(10) . .
Br5C Ni5 C55 C56 -137.9(4) . .
C56 Ni5 C55 C68 -117.73(19) . .
C52 Ni5 C55 C68 -155.86(17) . .
C53 Ni5 C55 C68 161.44(17) . .
C54 Ni5 C55 C68 124.77(19) . .
Br5B Ni5 C55 C68 75.7(2) . .
Br5A Ni5 C55 C68 87.7(3) . .
Br5D Ni5 C55 C68 66.6(2) . .
Br4 Ni5 C55 C68 -35.16(15) . .
Br5C Ni5 C55 C68 104.4(5) . .
C53 C52 C56 C55 0.68(19) . .
Ni5 C52 C56 C55 -62.23(11) . .
C53 C52 C56 C71 -178.91(16) . .
Ni5 C52 C56 C71 118.19(17) . .
C53 C52 C56 Ni5 62.91(12) . .
C54 C55 C56 C52 -0.92(19) . .
C68 C55 C56 C52 179.89(16) . .
Ni5 C55 C56 C52 61.86(11) . .
C54 C55 C56 C71 178.67(16) . .
C68 C55 C56 C71 -0.5(3) . .
Ni5 C55 C56 C71 -118.55(17) . .
C54 C55 C56 Ni5 -62.78(12) . .
C68 C55 C56 Ni5 118.02(17) . .
C55 Ni5 C56 C52 -117.05(15) . .
C53 Ni5 C56 C52 -37.25(10) . .
C54 Ni5 C56 C52 -79.52(11) . .
Br5B Ni5 C56 C52 -10.5(9) . .
Br5A Ni5 C56 C52 17.6(3) . .
Br5D Ni5 C56 C52 -93.2(11) . .
Br4 Ni5 C56 C52 135.56(9) . .
Br5C Ni5 C56 C52 27.1(2) . .
C52 Ni5 C56 C55 117.05(15) . .
C53 Ni5 C56 C55 79.79(11) . .
C54 Ni5 C56 C55 37.53(10) . .
Br5B Ni5 C56 C55 106.6(8) . .
Br5A Ni5 C56 C55 134.6(2) . .
Br5D Ni5 C56 C55 23.8(11) . .
Br4 Ni5 C56 C55 -107.40(10) . .
Br5C Ni5 C56 C55 144.17(19) . .
C52 Ni5 C56 C71 -121.53(19) . .
C55 Ni5 C56 C71 121.4(2) . .
C53 Ni5 C56 C71 -158.78(17) . .
C54 Ni5 C56 C71 158.95(17) . .
Br5B Ni5 C56 C71 -132.0(8) . .
Br5A Ni5 C56 C71 -104.0(3) . .
Br5D Ni5 C56 C71 145.2(11) . .
Br4 Ni5 C56 C71 14.03(15) . .
Br5C Ni5 C56 C71 -94.4(2) . .
C58 Ni6 C57 C61 119.58(14) . .
C59 Ni6 C57 C61 81.13(10) . .
C60 Ni6 C57 C61 37.76(9) . .
Br5B Ni6 C57 C61 114.8(4) . .
Br4 Ni6 C57 C61 -111.78(9) . .
Br5A Ni6 C57 C61 79.0(6) . .
Br5D Ni6 C57 C61 135.3(3) . .
Br5C Ni6 C57 C61 40.8(7) . .
C59 Ni6 C57 C58 -38.45(10) . .
C60 Ni6 C57 C58 -81.82(11) . .
C61 Ni6 C57 C58 -119.58(14) . .
Br5B Ni6 C57 C58 -4.8(4) . .
Br4 Ni6 C57 C58 128.64(9) . .
Br5A Ni6 C57 C58 -40.6(6) . .
Br5D Ni6 C57 C58 15.7(3) . .
Br5C Ni6 C57 C58 -78.8(7) . .
C58 C57 C61 C60 0.0(2) . .
Ni6 C57 C61 C60 -60.77(12) . .
C58 C57 C61 C83 -173.09(15) . .
Ni6 C57 C61 C83 126.17(16) . .
C58 C57 C61 Ni6 60.74(12) . .
C58 Ni6 C61 C57 -36.91(10) . .
C59 Ni6 C61 C57 -80.15(11) . .
C60 Ni6 C61 C57 -117.97(14) . .
Br5B Ni6 C61 C57 -150.29(18) . .
Br4 Ni6 C61 C57 82.22(10) . .
Br5A Ni6 C61 C57 -160.04(14) . .
Br5D Ni6 C61 C57 -136.2(3) . .
Br5C Ni6 C61 C57 -166.90(15) . .
C58 Ni6 C61 C60 81.06(11) . .
C57 Ni6 C61 C60 117.97(14) . .
C59 Ni6 C61 C60 37.82(11) . .
Br5B Ni6 C61 C60 -32.3(2) . .
Br4 Ni6 C61 C60 -159.81(9) . .
Br5A Ni6 C61 C60 -42.07(17) . .
Br5D Ni6 C61 C60 -18.3(3) . .
Br5C Ni6 C61 C60 -48.93(17) . .
C58 Ni6 C61 C83 -153.24(19) . .
C57 Ni6 C61 C83 -116.3(2) . .
C59 Ni6 C61 C83 163.5(2) . .
C60 Ni6 C61 C83 125.7(2) . .
Br5B Ni6 C61 C83 93.4(2) . .
Br4 Ni6 C61 C83 -34.12(19) . .
Br5A Ni6 C61 C83 83.6(2) . .
Br5D Ni6 C61 C83 107.4(3) . .
Br5C Ni6 C61 C83 76.8(2) . .
C57 C61 C60 C59 -0.17(19) . .
C83 C61 C60 C59 172.27(17) . .
Ni6 C61 C60 C59 -60.67(11) . .
C57 C61 C60 C80 179.66(16) . .
C83 C61 C60 C80 -7.9(3) . .
Ni6 C61 C60 C80 119.15(18) . .
C57 C61 C60 Ni6 60.51(12) . .
C83 C61 C60 Ni6 -127.06(19) . .
C58 Ni6 C60 C61 -80.08(11) . .
C57 Ni6 C60 C61 -37.11(10) . .
C59 Ni6 C60 C61 -117.89(15) . .
Br5B Ni6 C60 C61 161.40(16) . .
Br4 Ni6 C60 C61 38.09(16) . .
Br5A Ni6 C60 C61 152.10(16) . .
Br5D Ni6 C60 C61 171.23(19) . .
Br5C Ni6 C60 C61 143.72(19) . .
C58 Ni6 C60 C59 37.82(10) . .
C57 Ni6 C60 C59 80.78(11) . .
C61 Ni6 C60 C59 117.89(15) . .
Br5B Ni6 C60 C59 -80.71(17) . .
Br4 Ni6 C60 C59 155.98(9) . .
Br5A Ni6 C60 C59 -90.00(16) . .
Br5D Ni6 C60 C59 -70.9(2) . .
Br5C Ni6 C60 C59 -98.39(19) . .
C58 Ni6 C60 C80 157.29(17) . .
C57 Ni6 C60 C80 -159.75(17) . .
C59 Ni6 C60 C80 119.47(19) . .
C61 Ni6 C60 C80 -122.63(19) . .
Br5B Ni6 C60 C80 38.8(2) . .
Br4 Ni6 C60 C80 -84.54(17) . .
Br5A Ni6 C60 C80 29.5(2) . .
Br5D Ni6 C60 C80 48.6(2) . .
Br5C Ni6 C60 C80 21.1(2) . .
C61 C60 C59 C58 0.29(18) . .
C80 C60 C59 C58 -179.54(16) . .
Ni6 C60 C59 C58 -61.00(11) . .
C61 C60 C59 C77 -177.42(15) . .
C80 C60 C59 C77 2.8(3) . .
Ni6 C60 C59 C77 121.29(16) . .
C61 C60 C59 Ni6 61.30(11) . .
C80 C60 C59 Ni6 -118.53(17) . .
C57 Ni6 C59 C58 38.15(10) . .
C60 Ni6 C59 C58 117.80(14) . .
C61 Ni6 C59 C58 80.28(11) . .
Br5B Ni6 C59 C58 -131.97(17) . .
Br4 Ni6 C59 C58 -13.6(2) . .
Br5A Ni6 C59 C58 -142.36(16) . .
Br5D Ni6 C59 C58 -121.22(19) . .
Br5C Ni6 C59 C58 -152.1(2) . .
C58 Ni6 C59 C60 -117.80(14) . .
C57 Ni6 C59 C60 -79.65(11) . .
C61 Ni6 C59 C60 -37.52(10) . .
Br5B Ni6 C59 C60 110.24(18) . .
Br4 Ni6 C59 C60 -131.40(16) . .
Br5A Ni6 C59 C60 99.84(17) . .
Br5D Ni6 C59 C60 121.0(2) . .
Br5C Ni6 C59 C60 90.1(2) . .
C58 Ni6 C59 C77 125.0(2) . .
C57 Ni6 C59 C77 163.11(18) . .
C60 Ni6 C59 C77 -117.2(2) . .
C61 Ni6 C59 C77 -154.76(18) . .
Br5B Ni6 C59 C77 -7.0(2) . .
Br4 Ni6 C59 C77 111.4(2) . .
Br5A Ni6 C59 C77 -17.4(2) . .
Br5D Ni6 C59 C77 3.7(2) . .
Br5C Ni6 C59 C77 -27.2(3) . .
C61 C57 C58 C59 0.2(2) . .
Ni6 C57 C58 C59 61.85(12) . .
C61 C57 C58 C74 174.45(15) . .
Ni6 C57 C58 C74 -123.91(16) . .
C61 C57 C58 Ni6 -61.64(13) . .
C60 C59 C58 C57 -0.30(18) . .
C77 C59 C58 C57 177.20(16) . .
Ni6 C59 C58 C57 -61.83(12) . .
C60 C59 C58 C74 -173.92(17) . .
C77 C59 C58 C74 3.6(3) . .
Ni6 C59 C58 C74 124.55(19) . .
C60 C59 C58 Ni6 61.53(11) . .
C77 C59 C58 Ni6 -120.96(18) . .
C59 Ni6 C58 C57 116.78(14) . .
C60 Ni6 C58 C57 79.01(11) . .
C61 Ni6 C58 C57 36.22(10) . .
Br5B Ni6 C58 C57 178.25(16) . .
Br4 Ni6 C58 C57 -67.77(11) . .
Br5A Ni6 C58 C57 168.46(16) . .
Br5D Ni6 C58 C57 -172.53(17) . .
Br5C Ni6 C58 C57 157.8(2) . .
C57 Ni6 C58 C59 -116.78(14) . .
C60 Ni6 C58 C59 -37.77(10) . .
C61 Ni6 C58 C59 -80.56(11) . .
Br5B Ni6 C58 C59 61.47(17) . .
Br4 Ni6 C58 C59 175.45(8) . .
Br5A Ni6 C58 C59 51.68(18) . .
Br5D Ni6 C58 C59 70.69(17) . .
Br5C Ni6 C58 C59 41.0(3) . .
C57 Ni6 C58 C74 116.46(19) . .
C59 Ni6 C58 C74 -126.8(2) . .
C60 Ni6 C58 C74 -164.53(17) . .
C61 Ni6 C58 C74 152.69(17) . .
Br5B Ni6 C58 C74 -65.3(2) . .
Br4 Ni6 C58 C74 48.69(17) . .
Br5A Ni6 C58 C74 -75.1(2) . .
Br5D Ni6 C58 C74 -56.1(2) . .
Br5C Ni6 C58 C74 -85.8(3) . .
C52 C56 C71 C73 -18.9(2) . .
C55 C56 C71 C73 161.64(17) . .
Ni5 C56 C71 C73 71.1(2) . .
C52 C56 C71 C72 104.4(2) . .
C55 C56 C71 C72 -75.1(2) . .
Ni5 C56 C71 C72 -165.67(14) . .
C52 C53 C62 C64 -77.2(2) . .
C54 C53 C62 C64 97.0(2) . .
Ni5 C53 C62 C64 -165.58(14) . .
C52 C53 C62 C63 46.5(3) . .
C54 C53 C62 C63 -139.2(2) . .
Ni5 C53 C62 C63 -41.9(2) . .
C53 C54 C65 C67 62.1(3) . .
C55 C54 C65 C67 -122.4(2) . .
Ni5 C54 C65 C67 -32.6(3) . .
C53 C54 C65 C66 -65.8(2) . .
C55 C54 C65 C66 109.7(2) . .
Ni5 C54 C65 C66 -160.49(14) . .
C54 C55 C68 C69 57.6(2) . .
C56 C55 C68 C69 -123.37(19) . .
Ni5 C55 C68 C69 -36.5(2) . .
C54 C55 C68 C70 -70.3(2) . .
C56 C55 C68 C70 108.69(19) . .
Ni5 C55 C68 C70 -164.47(13) . .
C57 C58 C74 C75 38.0(2) . .
C59 C58 C74 C75 -149.21(18) . .
Ni6 C58 C74 C75 -52.2(2) . .
C57 C58 C74 C76 -84.68(19) . .
C59 C58 C74 C76 88.1(2) . .
Ni6 C58 C74 C76 -174.90(12) . .
C58 C59 C77 C79 31.2(3) . .
C60 C59 C77 C79 -151.60(17) . .
Ni6 C59 C77 C79 -62.1(2) . .
C58 C59 C77 C78 -93.8(2) . .
C60 C59 C77 C78 83.4(2) . .
Ni6 C59 C77 C78 172.88(14) . .
C61 C60 C80 C82 -57.2(3) . .
C59 C60 C80 C82 122.6(2) . .
Ni6 C60 C80 C82 34.2(2) . .
C61 C60 C80 C81 68.6(2) . .
C59 C60 C80 C81 -111.60(19) . .
Ni6 C60 C80 C81 159.92(13) . .
C57 C61 C83 C84 -43.6(2) . .
C60 C61 C83 C84 144.97(18) . .
Ni6 C61 C83 C84 47.2(2) . .
C57 C61 C83 C85 78.4(2) . .
C60 C61 C83 C85 -93.1(2) . .
Ni6 C61 C83 C85 169.20(14) . .
